data_7155724
loop_
_publ_author_name
'Furukawa, Kaori'
'Oba, Makoto'
'Toyama, Kotomi'
'Opiyo, George Ouma'
'Demizu, Yosuke'
'Kurihara, Masaaki'
'Doi, Mitsunobu'
'Tanaka, Masakazu'

_publ_section_title
;
 Low pH-triggering Changes in Peptide Secondary Structures
;
_journal_name_full 'Org. Biomol. Chem.'
_journal_paper_doi 10.1039/C7OB01374D
_journal_year 2017
_chemical_absolute_configuration rm
_chemical_compound_source synthesis
_chemical_formula_moiety 'C59 H98 N8 O15, 1.5(C2 H6 O)'
_chemical_formula_sum 'C62 H107 N8 O16.5'
_chemical_formula_weight 1228.56
_chemical_name_systematic
; 
 Z-(Leu-Leu-AC6)2-Leu-Leu-OMe.3EtOH
;
_space_group_IT_number 1
_symmetry_cell_setting triclinic
_symmetry_space_group_name_Hall 'P 1'
_symmetry_space_group_name_H-M 'P 1'
_atom_sites_solution_hydrogens geom
_atom_sites_solution_primary direct
_atom_sites_solution_secondary difmap
_audit_creation_method SHELXL-97
_audit_update_record
;
2017-04-10 deposited with the CCDC.
2017-06-27 downloaded from the CCDC.
;
_cell_angle_alpha 84.06(3)
_cell_angle_beta 70.79(3)
_cell_angle_gamma 86.23(3)
_cell_formula_units_Z 2
_cell_length_a 11.908(2)
_cell_length_b 17.703(4)
_cell_length_c 17.953(4)
_cell_measurement_reflns_used 10073
_cell_measurement_temperature 93(2)
_cell_measurement_theta_max 27.4
_cell_measurement_theta_min 1.8
_cell_volume 3552.7(14)
_computing_cell_refinement
;
CrystalClear-SM Expert 2.0 r16 (Rigaku, 2014)
;
_computing_data_collection
;
CrystalClear-SM Expert 2.0 r16 (Rigaku, 2014)
;
_computing_data_reduction
;
CrystalClear-SM Expert 2.0 r16 (Rigaku, 2014)
;
_computing_structure_refinement 'SHELXL-97 (Sheldrick, 1997)'
_computing_structure_solution 'SHELXS-97 (Sheldrick, 1990)'
_diffrn_ambient_temperature 93(2)
_diffrn_detector_area_resol_mean 28.5714
_diffrn_measured_fraction_theta_full 0.977
_diffrn_measured_fraction_theta_max 0.977
_diffrn_measurement_device_type
;
Rigaku Saturn724+ (4x4 bin mode)
;
_diffrn_measurement_method 'profile data from \w-scans'
_diffrn_radiation_monochromator Confocal
_diffrn_radiation_type MoK\a
_diffrn_radiation_wavelength 0.71073
_diffrn_reflns_av_R_equivalents 0.0781
_diffrn_reflns_av_sigmaI/netI 0.1408
_diffrn_reflns_limit_h_max 14
_diffrn_reflns_limit_h_min -14
_diffrn_reflns_limit_k_max 21
_diffrn_reflns_limit_k_min -19
_diffrn_reflns_limit_l_max 21
_diffrn_reflns_limit_l_min -21
_diffrn_reflns_number 26933
_diffrn_reflns_theta_full 25.35
_diffrn_reflns_theta_max 25.35
_diffrn_reflns_theta_min 1.81
_diffrn_source 'Rotating Anode'
_exptl_absorpt_coefficient_mu 0.083
_exptl_absorpt_correction_T_max 1.000
_exptl_absorpt_correction_T_min 0.856
_exptl_absorpt_correction_type multi-scan
_exptl_crystal_colour Colorless
_exptl_crystal_density_diffrn 1.148
_exptl_crystal_density_method 'not measured'
_exptl_crystal_description Platelet
_exptl_crystal_F_000 1334
_exptl_crystal_size_max 0.25
_exptl_crystal_size_mid 0.06
_exptl_crystal_size_min 0.02
_refine_diff_density_max 0.945
_refine_diff_density_min -0.475
_refine_diff_density_rms 0.082
_refine_ls_abs_structure_details 'Flack (1983), 0 Friedel pairs'
_refine_ls_abs_structure_Flack 2.3(19)
_refine_ls_extinction_coef 0.0017(11)
_refine_ls_extinction_expression Fc^*^=kFc[1+0.001xFc^2^\l^3^/sin(2\q)]^-1/4^
_refine_ls_extinction_method SHELXL
_refine_ls_goodness_of_fit_ref 0.963
_refine_ls_hydrogen_treatment mixed
_refine_ls_matrix_type fullcycle
_refine_ls_number_parameters 1559
_refine_ls_number_reflns 12744
_refine_ls_number_restraints 3
_refine_ls_restrained_S_all 0.963
_refine_ls_R_factor_all 0.1642
_refine_ls_R_factor_gt 0.0998
_refine_ls_shift/su_max 0.011
_refine_ls_shift/su_mean 0.002
_refine_ls_structure_factor_coef Fsqd
_refine_ls_weighting_details 'calc w=1/[\s^2^(Fo^2^)+(0.1823P)^2^+2.0503P] where P=(Fo^2^+2Fc^2^)/3'
_refine_ls_weighting_scheme calc
_refine_ls_wR_factor_gt 0.2421
_refine_ls_wR_factor_ref 0.3067
_reflns_number_gt 6820
_reflns_number_total 12744
_reflns_threshold_expression I>2\s(I)
_cod_data_source_file c7ob01374d2.cif
_cod_data_source_block frk8
_cod_depositor_comments
;
The following automatic conversions were performed:

'_exptl_absorpt_correction_type' value 'Multi-scan' changed to
'multi-scan' according to
/home/data/users/saulius/crontab/automatic-downloads/rss-feeds/RSC/lib/dictionaries/cif_core.dic
dictionary named 'cif_core.dic' version 2.4.2 from 2011-04-26.

Automatic conversion script
Id: cif_fix_values 4973 2017-02-22 13:04:09Z antanas 

2017-11-19
Z value and formula fixed to values more according to usual
chemical conventions.                 miguel
;
_cod_original_formula_weight 2457.12
_cod_original_formula_moiety '2(C59 H98 N8 O15), 3(C2 H6 O)'
_cod_original_formula_units_Z 1
_cod_original_cell_volume 3552.7(12)
_cod_original_sg_symbol_H-M P1
_cod_original_formula_sum 'C124 H214 N16 O33 '
_cod_database_code 7155724

loop_
_symmetry_equiv_pos_as_xyz
'x, y, z'

loop_
_atom_site_label
_atom_site_type_symbol
_atom_site_fract_x
_atom_site_fract_y
_atom_site_fract_z
_atom_site_U_iso_or_equiv
_atom_site_adp_type
_atom_site_occupancy
_atom_site_symmetry_multiplicity
_atom_site_calc_flag
_atom_site_refinement_flags
O1E O 0.2876 -0.0287 0.0022 0.065(2) Uani 1 1 d .
C1E C 0.2268 0.0303 -0.0332 0.060(3) Uani 1 1 d .
H1E1 H 0.1527 0.0103 -0.0361 0.073 Uiso 1 1 calc R
H1E2 H 0.2780 0.0455 -0.0879 0.073 Uiso 1 1 calc R
C2E C 0.1972 0.0975 0.0129 0.072(4) Uani 1 1 d .
H2E1 H 0.1561 0.1364 -0.0125 0.107 Uiso 1 1 calc R
H2E2 H 0.2705 0.1179 0.0151 0.107 Uiso 1 1 calc R
H2E3 H 0.1454 0.0828 0.0668 0.107 Uiso 1 1 calc R
H1E H 0.3742 -0.0179 -0.0427 0.107 Uiso 1 1 d .
O3E O 0.3293 0.8278 0.9518 0.082(3) Uani 1 1 d .
C3E C 0.3984 0.8022 1.0001 0.072(4) Uani 1 1 d .
H3E1 H 0.4516 0.8430 0.9997 0.087 Uiso 1 1 calc R
H3E2 H 0.4492 0.7581 0.9775 0.087 Uiso 1 1 calc R
C4E C 0.3253 0.7790 1.0851 0.084(5) Uani 1 1 d .
H4E1 H 0.3785 0.7618 1.1155 0.125 Uiso 1 1 calc R
H4E2 H 0.2738 0.7376 1.0863 0.125 Uiso 1 1 calc R
H4E3 H 0.2762 0.8226 1.1084 0.125 Uiso 1 1 calc R
H3E H 0.2898 0.8669 0.9676 0.125 Uiso 1 1 d .
O5E O 0.7814 0.1799 0.6303 0.163(7) Uani 1 1 d .
C6E C 0.7676 0.1053 0.5364 0.120(7) Uani 1 1 d .
H6E1 H 0.8065 0.0865 0.4842 0.180 Uiso 1 1 calc R
H6E2 H 0.6935 0.1332 0.5367 0.180 Uiso 1 1 calc R
H6E3 H 0.7496 0.0622 0.5769 0.180 Uiso 1 1 calc R
C5E C 0.8512 0.1588 0.5541 0.124(7) Uani 1 1 d .
H5E1 H 0.9263 0.1320 0.5553 0.149 Uiso 1 1 calc R
H5E2 H 0.8697 0.2035 0.5147 0.149 Uiso 1 1 calc R
H5E H 0.7697 0.1491 0.6744 0.186 Uiso 1 1 d .
C1A C 0.8832 0.5887 0.1260 0.055(3) Uani 1 1 d .
C2A C 0.8808 0.5687 0.0567 0.063(4) Uani 1 1 d .
H2A H 0.8249 0.5327 0.0567 0.076 Uiso 1 1 calc R
C3A C 0.9588 0.5993 -0.0170 0.071(4) Uani 1 1 d .
H3A H 0.9532 0.5849 -0.0651 0.086 Uiso 1 1 calc R
C4A C 1.0409 0.6487 -0.0185 0.078(5) Uani 1 1 d .
H4A H 1.0963 0.6671 -0.0675 0.094 Uiso 1 1 calc R
C5A C 1.0439 0.6732 0.0533 0.079(5) Uani 1 1 d .
H5A H 1.0988 0.7103 0.0521 0.094 Uiso 1 1 calc R
C6A C 0.9692 0.6441 0.1242 0.072(4) Uani 1 1 d .
H6A H 0.9732 0.6599 0.1722 0.086 Uiso 1 1 calc R
C7A C 0.7990 0.5582 0.2047 0.043(3) Uani 1 1 d .
H7A1 H 0.7637 0.6011 0.2371 0.051 Uiso 1 1 calc R
H7A2 H 0.7335 0.5328 0.1958 0.051 Uiso 1 1 calc R
O7A O 0.8579 0.5046 0.2480 0.0356(16) Uani 1 1 d .
C8A C 0.8723 0.4310 0.2303 0.034(2) Uani 1 1 d .
O8A O 0.8412 0.4088 0.1787 0.0333(15) Uani 1 1 d .
N11A N 0.9282 0.3900 0.2755 0.0318(19) Uani 1 1 d .
H11A H 0.9394 0.4097 0.3154 0.038 Uiso 1 1 calc R
C11A C 0.9703 0.3127 0.2580 0.032(2) Uani 1 1 d .
H11B H 1.0261 0.3155 0.2024 0.038 Uiso 1 1 calc R
C12A C 0.8723 0.2600 0.2622 0.027(2) Uani 1 1 d .
O12A O 0.8867 0.2152 0.2121 0.0355(16) Uani 1 1 d .
C13A C 1.0417 0.2806 0.3112 0.033(2) Uani 1 1 d .
H13A H 0.9898 0.2820 0.3669 0.040 Uiso 1 1 calc R
H13B H 1.1080 0.3148 0.3030 0.040 Uiso 1 1 calc R
C14A C 1.0941 0.1997 0.2997 0.040(3) Uani 1 1 d .
H14A H 1.0265 0.1645 0.3136 0.048 Uiso 1 1 calc R
C15A C 1.1645 0.1781 0.3574 0.050(3) Uani 1 1 d .
H15A H 1.1126 0.1843 0.4117 0.075 Uiso 1 1 calc R
H15B H 1.2324 0.2111 0.3442 0.075 Uiso 1 1 calc R
H15C H 1.1932 0.1250 0.3531 0.075 Uiso 1 1 calc R
C16A C 1.1695 0.1913 0.2145 0.050(3) Uani 1 1 d .
H16A H 1.2015 0.1389 0.2093 0.075 Uiso 1 1 calc R
H16B H 1.2353 0.2263 0.1991 0.075 Uiso 1 1 calc R
H16C H 1.1205 0.2031 0.1801 0.075 Uiso 1 1 calc R
N21A N 0.7705 0.2635 0.3240 0.0278(18) Uani 1 1 d .
H21A H 0.7623 0.2952 0.3602 0.033 Uiso 1 1 calc R
C21A C 0.6719 0.2126 0.3298 0.029(2) Uani 1 1 d .
H21B H 0.7011 0.1587 0.3351 0.035 Uiso 1 1 calc R
C22A C 0.6408 0.2250 0.2546 0.029(2) Uani 1 1 d .
O22A O 0.6264 0.1722 0.2191 0.0306(15) Uani 1 1 d .
C23A C 0.5658 0.2259 0.4020 0.033(2) Uani 1 1 d .
H23A H 0.5353 0.2789 0.3964 0.040 Uiso 1 1 calc R
H23B H 0.5925 0.2206 0.4490 0.040 Uiso 1 1 calc R
C24A C 0.4616 0.1711 0.4169 0.043(3) Uani 1 1 d .
H24A H 0.4433 0.1706 0.3664 0.052 Uiso 1 1 calc R
C25A C 0.3528 0.1999 0.4785 0.055(3) Uani 1 1 d .
H25A H 0.3318 0.2516 0.4611 0.083 Uiso 1 1 calc R
H25B H 0.3690 0.2003 0.5286 0.083 Uiso 1 1 calc R
H25C H 0.2867 0.1666 0.4861 0.083 Uiso 1 1 calc R
C26A C 0.4986 0.0911 0.4405 0.077(4) Uani 1 1 d .
H26A H 0.5697 0.0743 0.3989 0.115 Uiso 1 1 calc R
H26B H 0.4338 0.0567 0.4478 0.115 Uiso 1 1 calc R
H26C H 0.5162 0.0904 0.4903 0.115 Uiso 1 1 calc R
N31A N 0.6183 0.2990 0.2304 0.0284(18) Uani 1 1 d .
H31A H 0.6250 0.3358 0.2580 0.034 Uiso 1 1 calc R
C31A C 0.5835 0.3178 0.1594 0.032(2) Uani 1 1 d .
C32A C 0.6710 0.2827 0.0896 0.031(2) Uani 1 1 d .
O32A O 0.6407 0.2469 0.0430 0.0360(16) Uani 1 1 d .
C33A C 0.4568 0.2901 0.1746 0.037(2) Uani 1 1 d .
H33A H 0.4359 0.2987 0.1253 0.044 Uiso 1 1 calc R
H33B H 0.4540 0.2349 0.1910 0.044 Uiso 1 1 calc R
O33A O 0.3717 0.3312 0.2365 0.0388(17) Uani 1 1 d .
C34A C 0.3704 0.4124 0.2227 0.044(3) Uani 1 1 d .
O35A O 0.4889 0.4395 0.2044 0.0419(18) Uani 1 1 d .
C35A C 0.5803 0.4035 0.1423 0.037(2) Uani 1 1 d .
H35A H 0.6587 0.4233 0.1370 0.045 Uiso 1 1 calc R
H35B H 0.5651 0.4165 0.0914 0.045 Uiso 1 1 calc R
C36A C 0.3007 0.4416 0.3010 0.064(4) Uani 1 1 d .
H36A H 0.2967 0.4973 0.2952 0.095 Uiso 1 1 calc R
H36B H 0.3399 0.4242 0.3402 0.095 Uiso 1 1 calc R
H36C H 0.2199 0.4224 0.3187 0.095 Uiso 1 1 calc R
C37A C 0.3189 0.4383 0.1552 0.064(4) Uani 1 1 d .
H37A H 0.3186 0.4939 0.1465 0.096 Uiso 1 1 calc R
H37B H 0.2373 0.4211 0.1699 0.096 Uiso 1 1 calc R
H37C H 0.3680 0.4165 0.1066 0.096 Uiso 1 1 calc R
N41A N 0.7866 0.2964 0.0778 0.0329(19) Uani 1 1 d .
H41A H 0.8058 0.3234 0.1100 0.039 Uiso 1 1 calc R
C41A C 0.8792 0.2656 0.0104 0.032(2) Uani 1 1 d .
H41B H 0.8639 0.2864 -0.0394 0.039 Uiso 1 1 calc R
C42A C 0.8820 0.1811 0.0142 0.034(2) Uani 1 1 d .
O42A O 0.8937 0.1477 -0.0463 0.0369(16) Uani 1 1 d .
C43A C 1.0030 0.2934 0.0082 0.036(2) Uani 1 1 d .
H43A H 1.0127 0.2795 0.0606 0.043 Uiso 1 1 calc R
H43B H 1.0665 0.2659 -0.0312 0.043 Uiso 1 1 calc R
C44A C 1.0208 0.3787 -0.0124 0.043(3) Uani 1 1 d .
H44A H 0.9543 0.4068 0.0255 0.052 Uiso 1 1 calc R
C45A C 1.1392 0.3981 -0.0027 0.062(4) Uani 1 1 d .
H45A H 1.1517 0.4527 -0.0157 0.093 Uiso 1 1 calc R
H45B H 1.2048 0.3696 -0.0384 0.093 Uiso 1 1 calc R
H45C H 1.1365 0.3843 0.0522 0.093 Uiso 1 1 calc R
C46A C 0.8789 0.0568 0.0924 0.037(2) Uani 1 1 d .
H46A H 0.9569 0.0383 0.0561 0.044 Uiso 1 1 calc R
N51A N 0.8748 0.1414 0.0825 0.0341(19) Uani 1 1 d .
H51A H 0.8671 0.1663 0.1240 0.041 Uiso 1 1 calc R
C51A C 1.0199 0.4031 -0.0991 0.057(3) Uani 1 1 d .
H51B H 1.0314 0.4579 -0.1109 0.086 Uiso 1 1 calc R
H51C H 0.9434 0.3910 -0.1036 0.086 Uiso 1 1 calc R
H51D H 1.0843 0.3757 -0.1368 0.086 Uiso 1 1 calc R
C52A C 0.7783 0.0261 0.0684 0.034(2) Uani 1 1 d .
O52A O 0.8018 -0.0257 0.0244 0.0384(17) Uani 1 1 d .
C53A C 0.8705 0.0284 0.1775 0.042(3) Uani 1 1 d .
H53A H 0.9385 0.0476 0.1893 0.050 Uiso 1 1 calc R
H53B H 0.7967 0.0501 0.2140 0.050 Uiso 1 1 calc R
C54A C 0.8704 -0.0560 0.1936 0.051(3) Uani 1 1 d .
H54A H 0.8009 -0.0757 0.1829 0.061 Uiso 1 1 calc R
C55A C 0.8565 -0.0757 0.2843 0.077(4) Uani 1 1 d .
H55A H 0.8562 -0.1309 0.2964 0.116 Uiso 1 1 calc R
H55B H 0.7815 -0.0530 0.3171 0.116 Uiso 1 1 calc R
H55C H 0.9231 -0.0552 0.2956 0.116 Uiso 1 1 calc R
C56A C 0.9852 -0.0950 0.1428 0.070(4) Uani 1 1 d .
H56A H 0.9808 -0.1501 0.1555 0.106 Uiso 1 1 calc R
H56B H 1.0536 -0.0768 0.1538 0.106 Uiso 1 1 calc R
H56C H 0.9943 -0.0830 0.0866 0.106 Uiso 1 1 calc R
N61A N 0.6724 0.0585 0.0969 0.0319(19) Uani 1 1 d .
H61A H 0.6634 0.0965 0.1266 0.038 Uiso 1 1 calc R
C61A C 0.5662 0.0328 0.0802 0.033(2) Uani 1 1 d .
C62A C 0.5849 0.0439 -0.0092 0.031(2) Uani 1 1 d .
O62A O 0.5246 0.0052 -0.0354 0.0378(17) Uani 1 1 d .
C63A C 0.5456 -0.0505 0.1114 0.048(3) Uani 1 1 d .
H63A H 0.4837 -0.0700 0.0936 0.057 Uiso 1 1 calc R
H63B H 0.6200 -0.0810 0.0900 0.057 Uiso 1 1 calc R
O63A O 0.5100 -0.0578 0.1935 0.064(2) Uani 1 1 d .
C64A C 0.4027 -0.0132 0.2301 0.059(3) Uani 1 1 d .
O65A O 0.4268 0.0632 0.2057 0.0444(19) Uani 1 1 d .
C65A C 0.4589 0.0805 0.1228 0.039(2) Uani 1 1 d .
H65A H 0.4770 0.1351 0.1096 0.047 Uiso 1 1 calc R
H65B H 0.3913 0.0709 0.1049 0.047 Uiso 1 1 calc R
C66A C 0.2868 -0.0342 0.2251 0.075(4) Uani 1 1 d .
H66A H 0.2740 -0.0881 0.2428 0.113 Uiso 1 1 calc R
H66B H 0.2874 -0.0249 0.1702 0.113 Uiso 1 1 calc R
H66C H 0.2226 -0.0034 0.2590 0.113 Uiso 1 1 calc R
C67A C 0.4017 -0.0224 0.3187 0.086(5) Uani 1 1 d .
H67A H 0.3851 -0.0751 0.3406 0.129 Uiso 1 1 calc R
H67B H 0.3399 0.0116 0.3501 0.129 Uiso 1 1 calc R
H67C H 0.4794 -0.0094 0.3206 0.129 Uiso 1 1 calc R
N71A N 0.6545 0.0987 -0.0519 0.0305(18) Uani 1 1 d .
H71A H 0.6886 0.1275 -0.0291 0.037 Uiso 1 1 calc R
C71A C 0.6750 0.1116 -0.1369 0.034(2) Uani 1 1 d .
H71B H 0.6038 0.0933 -0.1466 0.041 Uiso 1 1 calc R
C72A C 0.7812 0.0700 -0.1875 0.034(2) Uani 1 1 d .
O72A O 0.7888 0.0595 -0.2560 0.0426(18) Uani 1 1 d .
C73A C 0.6790 0.1976 -0.1602 0.042(3) Uani 1 1 d .
H73A H 0.7456 0.2176 -0.1475 0.051 Uiso 1 1 calc R
H73B H 0.6970 0.2060 -0.2182 0.051 Uiso 1 1 calc R
C74A C 0.5655 0.2441 -0.1204 0.044(3) Uani 1 1 d .
H74A H 0.5494 0.2369 -0.0619 0.053 Uiso 1 1 calc R
C75A C 0.5794 0.3270 -0.1454 0.067(4) Uani 1 1 d .
H75A H 0.5054 0.3547 -0.1189 0.100 Uiso 1 1 calc R
H75B H 0.5973 0.3354 -0.2029 0.100 Uiso 1 1 calc R
H75C H 0.6446 0.3452 -0.1308 0.100 Uiso 1 1 calc R
C76A C 0.4566 0.2145 -0.1380 0.062(4) Uani 1 1 d .
H76A H 0.4488 0.1601 -0.1213 0.093 Uiso 1 1 calc R
H76B H 0.4688 0.2228 -0.1950 0.093 Uiso 1 1 calc R
H76C H 0.3839 0.2422 -0.1089 0.093 Uiso 1 1 calc R
N81A N 0.8644 0.0442 -0.1563 0.0318(19) Uani 1 1 d .
H81A H 0.8485 0.0456 -0.1049 0.038 Uiso 1 1 calc R
C81A C 0.9806 0.0139 -0.2018 0.033(2) Uani 1 1 d .
H81B H 0.9834 0.0162 -0.2583 0.040 Uiso 1 1 calc R
C82A C 0.9898 -0.0697 -0.1729 0.036(2) Uani 1 1 d .
O82A O 0.9413 -0.1190 -0.1898 0.049(2) Uani 1 1 d .
C83A C 1.0780 0.0654 -0.1984 0.037(2) Uani 1 1 d .
H83A H 1.0696 0.0695 -0.1423 0.045 Uiso 1 1 calc R
H83B H 1.1568 0.0409 -0.2236 0.045 Uiso 1 1 calc R
C84A C 1.0742 0.1452 -0.2391 0.040(3) Uani 1 1 d .
H84A H 0.9906 0.1661 -0.2192 0.049 Uiso 1 1 calc R
C85A C 1.1549 0.1961 -0.2138 0.051(3) Uani 1 1 d .
H85A H 1.1284 0.1949 -0.1559 0.076 Uiso 1 1 calc R
H85B H 1.1495 0.2484 -0.2365 0.076 Uiso 1 1 calc R
H85C H 1.2376 0.1769 -0.2330 0.076 Uiso 1 1 calc R
C86A C 1.1079 0.1432 -0.3279 0.059(3) Uani 1 1 d .
H86A H 1.1048 0.1950 -0.3526 0.089 Uiso 1 1 calc R
H86B H 1.0520 0.1120 -0.3398 0.089 Uiso 1 1 calc R
H86C H 1.1887 0.1213 -0.3487 0.089 Uiso 1 1 calc R
O87A O 1.0630 -0.0805 -0.1286 0.0383(17) Uani 1 1 d .
C87A C 1.0744 -0.1590 -0.0946 0.045(3) Uani 1 1 d .
H87A H 1.1290 -0.1607 -0.0637 0.068 Uiso 1 1 calc R
H87B H 1.1055 -0.1926 -0.1373 0.068 Uiso 1 1 calc R
H87C H 0.9961 -0.1758 -0.0599 0.068 Uiso 1 1 calc R
C1B C 0.6930 0.7387 1.0431 0.060(3) Uani 1 1 d .
C2B C 0.6557 0.7499 1.1202 0.067(4) Uani 1 1 d .
H2B H 0.6824 0.7941 1.1343 0.080 Uiso 1 1 calc R
C3B C 0.5804 0.7025 1.1830 0.070(4) Uani 1 1 d .
H3B H 0.5578 0.7142 1.2365 0.085 Uiso 1 1 calc R
C4B C 0.5397 0.6354 1.1609 0.074(4) Uani 1 1 d .
H4B H 0.4915 0.6006 1.2006 0.089 Uiso 1 1 calc R
C5B C 0.5710 0.6220 1.0822 0.068(4) Uani 1 1 d .
H5B H 0.5397 0.5797 1.0680 0.082 Uiso 1 1 calc R
C6B C 0.6477 0.6694 1.0231 0.065(4) Uani 1 1 d .
H6B H 0.6714 0.6575 0.9696 0.078 Uiso 1 1 calc R
C7B C 0.7654 0.7845 0.9808 0.049(3) Uani 1 1 d .
H7B1 H 0.8135 0.7522 0.9390 0.059 Uiso 1 1 calc R
H7B2 H 0.8208 0.8103 0.9997 0.059 Uiso 1 1 calc R
O7B O 0.6982 0.8409 0.9472 0.0422(18) Uani 1 1 d .
C8B C 0.6784 0.8295 0.8801 0.036(2) Uani 1 1 d .
O8B O 0.7069 0.7697 0.8466 0.0363(17) Uani 1 1 d .
N11B N 0.6263 0.8910 0.8540 0.0313(19) Uani 1 1 d .
H11C H 0.6230 0.9345 0.8745 0.038 Uiso 1 1 calc R
C11B C 0.5744 0.8858 0.7906 0.030(2) Uani 1 1 d .
H11D H 0.5105 0.8476 0.8087 0.036 Uiso 1 1 calc R
C12B C 0.6695 0.8622 0.7139 0.028(2) Uani 1 1 d .
O12B O 0.6479 0.8155 0.6765 0.0332(15) Uani 1 1 d .
C13B C 0.5183 0.9657 0.7765 0.034(2) Uani 1 1 d .
H13C H 0.4491 0.9751 0.8239 0.041 Uiso 1 1 calc R
H13D H 0.5774 1.0044 0.7713 0.041 Uiso 1 1 calc R
C14B C 0.4774 0.9769 0.7034 0.037(2) Uani 1 1 d .
H14B H 0.5456 0.9636 0.6561 0.044 Uiso 1 1 calc R
C15B C 0.3756 0.9232 0.7146 0.047(3) Uani 1 1 d .
H15D H 0.4033 0.8706 0.7224 0.071 Uiso 1 1 calc R
H15E H 0.3504 0.9294 0.6675 0.071 Uiso 1 1 calc R
H15F H 0.3083 0.9355 0.7611 0.071 Uiso 1 1 calc R
C16B C 0.4411 1.0600 0.6909 0.049(3) Uani 1 1 d .
H16D H 0.4149 1.0676 0.6443 0.074 Uiso 1 1 calc R
H16E H 0.5093 1.0918 0.6828 0.074 Uiso 1 1 calc R
H16F H 0.3759 1.0743 0.7377 0.074 Uiso 1 1 calc R
N21B N 0.7718 0.8993 0.6916 0.0288(18) Uani 1 1 d .
H21C H 0.7819 0.9332 0.7213 0.035 Uiso 1 1 calc R
C21B C 0.8660 0.8837 0.6186 0.031(2) Uani 1 1 d .
H21D H 0.8352 0.8988 0.5734 0.037 Uiso 1 1 calc R
C22B C 0.8986 0.7976 0.6185 0.028(2) Uani 1 1 d .
O22B O 0.9013 0.7614 0.5642 0.0325(15) Uani 1 1 d .
C23B C 0.9723 0.9297 0.6072 0.039(2) Uani 1 1 d .
H23C H 1.0035 0.9146 0.6515 0.047 Uiso 1 1 calc R
H23D H 0.9461 0.9839 0.6105 0.047 Uiso 1 1 calc R
C24B C 1.0719 0.9227 0.5310 0.049(3) Uani 1 1 d .
H24B H 1.0897 0.8675 0.5230 0.059 Uiso 1 1 calc R
C25B C 1.1846 0.9585 0.5343 0.063(4) Uani 1 1 d .
H25D H 1.2491 0.9536 0.4842 0.094 Uiso 1 1 calc R
H25E H 1.2085 0.9324 0.5779 0.094 Uiso 1 1 calc R
H25F H 1.1678 1.0125 0.5430 0.094 Uiso 1 1 calc R
C26B C 1.0394 0.9627 0.4584 0.066(4) Uani 1 1 d .
H26D H 1.1066 0.9568 0.4099 0.099 Uiso 1 1 calc R
H26E H 1.0219 1.0168 0.4656 0.099 Uiso 1 1 calc R
H26F H 0.9694 0.9394 0.4545 0.099 Uiso 1 1 calc R
N31B N 0.9232 0.7661 0.6845 0.0244(17) Uani 1 1 d .
H31B H 0.9182 0.7943 0.7231 0.029 Uiso 1 1 calc R
C31B C 0.9574 0.6862 0.6908 0.031(2) Uani 1 1 d .
C32B C 0.8627 0.6371 0.6813 0.031(2) Uani 1 1 d .
O32B O 0.8897 0.5815 0.6407 0.0347(16) Uani 1 1 d .
C33B C 1.0782 0.6695 0.6305 0.030(2) Uani 1 1 d .
H33C H 1.0947 0.6139 0.6317 0.036 Uiso 1 1 calc R
H33D H 1.0771 0.6880 0.5768 0.036 Uiso 1 1 calc R
O33B O 1.1690 0.7050 0.6466 0.0342(16) Uani 1 1 d .
C34B C 1.1787 0.6845 0.7235 0.037(2) Uani 1 1 d .
O35B O 1.0659 0.6992 0.7826 0.0353(16) Uani 1 1 d .
C35B C 0.9673 0.6632 0.7736 0.031(2) Uani 1 1 d .
H35C H 0.8929 0.6784 0.8146 0.037 Uiso 1 1 calc R
H35D H 0.9784 0.6073 0.7809 0.037 Uiso 1 1 calc R
C36B C 1.2643 0.7387 0.7328 0.045(3) Uani 1 1 d .
H36D H 1.2746 0.7274 0.7848 0.068 Uiso 1 1 calc R
H36E H 1.2328 0.7909 0.7285 0.068 Uiso 1 1 calc R
H36F H 1.3413 0.7332 0.6912 0.068 Uiso 1 1 calc R
C37B C 1.2222 0.6021 0.7322 0.050(3) Uani 1 1 d .
H37D H 1.2278 0.5901 0.7854 0.075 Uiso 1 1 calc R
H37E H 1.3008 0.5949 0.6927 0.075 Uiso 1 1 calc R
H37F H 1.1660 0.5684 0.7240 0.075 Uiso 1 1 calc R
N41B N 0.7490 0.6521 0.7234 0.0312(19) Uani 1 1 d .
H41C H 0.7313 0.6903 0.7534 0.037 Uiso 1 1 calc R
C41B C 0.6551 0.6058 0.7201 0.030(2) Uani 1 1 d .
H41D H 0.6738 0.5519 0.7359 0.036 Uiso 1 1 calc R
C42B C 0.6464 0.6094 0.6366 0.033(2) Uani 1 1 d .
O42B O 0.6290 0.5512 0.6114 0.0378(17) Uani 1 1 d .
C43B C 0.5308 0.6291 0.7783 0.034(2) Uani 1 1 d .
H43C H 0.5144 0.6838 0.7667 0.040 Uiso 1 1 calc R
H43D H 0.4689 0.6004 0.7689 0.040 Uiso 1 1 calc R
C44B C 0.5216 0.6146 0.8655 0.044(3) Uani 1 1 d .
H44B H 0.5732 0.6508 0.8774 0.053 Uiso 1 1 calc R
C45B C 0.3927 0.6304 0.9147 0.067(4) Uani 1 1 d .
H45D H 0.3841 0.6215 0.9711 0.100 Uiso 1 1 calc R
H45E H 0.3411 0.5965 0.9019 0.100 Uiso 1 1 calc R
H45F H 0.3700 0.6833 0.9028 0.100 Uiso 1 1 calc R
C46B C 0.5586 0.5328 0.8883 0.063(4) Uani 1 1 d .
H46B H 0.5508 0.5272 0.9447 0.095 Uiso 1 1 calc R
H46C H 0.6415 0.5222 0.8567 0.095 Uiso 1 1 calc R
H46D H 0.5071 0.4970 0.8781 0.095 Uiso 1 1 calc R
N51B N 0.6591 0.6773 0.5941 0.0299(18) Uani 1 1 d .
H51E H 0.6692 0.7182 0.6150 0.036 Uiso 1 1 calc R
C51B C 0.6561 0.6829 0.5127 0.033(2) Uani 1 1 d .
H51F H 0.5806 0.6606 0.5136 0.040 Uiso 1 1 calc R
C52B C 0.7613 0.6390 0.4569 0.036(2) Uani 1 1 d .
O52B O 0.7398 0.6004 0.4081 0.0467(19) Uani 1 1 d .
C53B C 0.6554 0.7662 0.4803 0.038(2) Uani 1 1 d .
H53C H 0.6716 0.7684 0.4224 0.046 Uiso 1 1 calc R
H53D H 0.7210 0.7915 0.4892 0.046 Uiso 1 1 calc R
C54B C 0.5389 0.8106 0.5173 0.047(3) Uani 1 1 d .
H54B H 0.5194 0.8034 0.5761 0.057 Uiso 1 1 calc R
C55B C 0.5572 0.8947 0.4921 0.066(4) Uani 1 1 d .
H55D H 0.4828 0.9234 0.5156 0.099 Uiso 1 1 calc R
H55E H 0.5811 0.9030 0.4343 0.099 Uiso 1 1 calc R
H55F H 0.6196 0.9119 0.5103 0.099 Uiso 1 1 calc R
C56B C 0.4341 0.7840 0.4974 0.060(3) Uani 1 1 d .
H56D H 0.4237 0.7297 0.5140 0.091 Uiso 1 1 calc R
H56E H 0.4493 0.7925 0.4402 0.091 Uiso 1 1 calc R
H56F H 0.3618 0.8126 0.5252 0.091 Uiso 1 1 calc R
N61B N 0.8644 0.6402 0.4679 0.035(2) Uani 1 1 d .
H61B H 0.8720 0.6667 0.5047 0.042 Uiso 1 1 calc R
C61B C 0.9677 0.5973 0.4190 0.036(2) Uani 1 1 d .
C62B C 0.9485 0.5129 0.4295 0.031(2) Uani 1 1 d .
O62B O 1.0030 0.4724 0.3752 0.0374(17) Uani 1 1 d .
C63B C 1.0011 0.6287 0.3299 0.043(3) Uani 1 1 d .
H63C H 1.0685 0.5979 0.2975 0.052 Uiso 1 1 calc R
H63D H 0.9325 0.6248 0.3112 0.052 Uiso 1 1 calc R
O63B O 1.0320 0.7028 0.3210 0.051(2) Uani 1 1 d .
C64B C 1.1273 0.7183 0.3494 0.053(3) Uani 1 1 d .
O65B O 1.1076 0.6878 0.4308 0.0459(19) Uani 1 1 d .
C65B C 1.0786 0.6112 0.4427 0.037(2) Uani 1 1 d .
H65C H 1.0629 0.5935 0.4993 0.044 Uiso 1 1 calc R
H65D H 1.1474 0.5808 0.4111 0.044 Uiso 1 1 calc R
C66B C 1.2423 0.6916 0.2965 0.076(4) Uani 1 1 d .
H66D H 1.3057 0.7027 0.3169 0.114 Uiso 1 1 calc R
H66E H 1.2569 0.7176 0.2434 0.114 Uiso 1 1 calc R
H66F H 1.2410 0.6366 0.2938 0.114 Uiso 1 1 calc R
C67B C 1.1184 0.8051 0.3553 0.077(4) Uani 1 1 d .
H67D H 1.1812 0.8199 0.3745 0.115 Uiso 1 1 calc R
H67E H 1.0405 0.8190 0.3923 0.115 Uiso 1 1 calc R
H67F H 1.1278 0.8314 0.3030 0.115 Uiso 1 1 calc R
N71B N 0.8869 0.4847 0.5026 0.0318(19) Uani 1 1 d .
H71C H 0.8598 0.5153 0.5407 0.038 Uiso 1 1 calc R
C71B C 0.8640 0.4033 0.5199 0.034(2) Uani 1 1 d .
H71D H 0.9361 0.3761 0.4862 0.041 Uiso 1 1 calc R
C72B C 0.7591 0.3795 0.4981 0.033(2) Uani 1 1 d .
O72B O 0.7619 0.3170 0.4741 0.0412(18) Uani 1 1 d .
C73B C 0.8541 0.3782 0.6077 0.038(2) Uani 1 1 d .
H73C H 0.7861 0.4064 0.6428 0.046 Uiso 1 1 calc R
H73D H 0.8368 0.3235 0.6186 0.046 Uiso 1 1 calc R
C74B C 0.9635 0.3910 0.6279 0.044(3) Uani 1 1 d .
H74B H 0.9748 0.4471 0.6219 0.052 Uiso 1 1 calc R
C75B C 1.0749 0.3548 0.5734 0.053(3) Uani 1 1 d .
H75D H 1.1434 0.3648 0.5892 0.079 Uiso 1 1 calc R
H75E H 1.0876 0.3762 0.5188 0.079 Uiso 1 1 calc R
H75F H 1.0656 0.2998 0.5769 0.079 Uiso 1 1 calc R
C76B C 0.9415 0.3637 0.7154 0.063(4) Uani 1 1 d .
H76D H 0.8688 0.3887 0.7482 0.094 Uiso 1 1 calc R
H76E H 1.0091 0.3765 0.7309 0.094 Uiso 1 1 calc R
H76F H 0.9326 0.3086 0.7230 0.094 Uiso 1 1 calc R
N81B N 0.6652 0.4288 0.5119 0.0349(19) Uani 1 1 d .
H81C H 0.6712 0.4738 0.5267 0.042 Uiso 1 1 calc R
C81B C 0.5525 0.4092 0.5028 0.035(2) Uani 1 1 d .
H81D H 0.5567 0.3537 0.4958 0.041 Uiso 1 1 calc R
C82B C 0.5521 0.4530 0.4245 0.040(3) Uani 1 1 d .
O82B O 0.6000 0.4306 0.3600 0.053(2) Uani 1 1 d .
C83B C 0.4469 0.4242 0.5746 0.037(2) Uani 1 1 d .
H83C H 0.3733 0.4142 0.5636 0.045 Uiso 1 1 calc R
H83D H 0.4441 0.4785 0.5838 0.045 Uiso 1 1 calc R
C84B C 0.4489 0.3757 0.6504 0.038(2) Uani 1 1 d .
H84B H 0.5241 0.3852 0.6607 0.046 Uiso 1 1 calc R
C85B C 0.3457 0.3987 0.7195 0.054(3) Uani 1 1 d .
H85D H 0.3492 0.4530 0.7249 0.081 Uiso 1 1 calc R
H85E H 0.3494 0.3691 0.7679 0.081 Uiso 1 1 calc R
H85F H 0.2711 0.3891 0.7107 0.081 Uiso 1 1 calc R
C86B C 0.4469 0.2919 0.6398 0.064(4) Uani 1 1 d .
H86D H 0.5152 0.2785 0.5944 0.097 Uiso 1 1 calc R
H86E H 0.3730 0.2816 0.6305 0.097 Uiso 1 1 calc R
H86F H 0.4513 0.2616 0.6877 0.097 Uiso 1 1 calc R
O87B O 0.4899 0.5191 0.4376 0.0487(19) Uani 1 1 d .
C87B C 0.4967 0.5679 0.3647 0.065(4) Uani 1 1 d .
H87D H 0.4496 0.6150 0.3785 0.098 Uiso 1 1 calc R
H87E H 0.4651 0.5412 0.3311 0.098 Uiso 1 1 calc R
H87F H 0.5798 0.5801 0.3361 0.098 Uiso 1 1 calc R

loop_
_atom_site_aniso_label
_atom_site_aniso_U_11
_atom_site_aniso_U_22
_atom_site_aniso_U_33
_atom_site_aniso_U_23
_atom_site_aniso_U_13
_atom_site_aniso_U_12
O1E 0.045(5) 0.068(6) 0.076(6) 0.004(5) -0.013(4) 0.001(4)
C1E 0.044(7) 0.077(10) 0.064(8) -0.006(7) -0.025(6) 0.008(7)
C2E 0.068(9) 0.082(11) 0.066(9) -0.002(8) -0.024(7) 0.001(8)
O3E 0.079(7) 0.091(8) 0.093(7) -0.017(6) -0.052(6) 0.015(6)
C3E 0.070(9) 0.083(11) 0.077(10) -0.007(8) -0.043(8) 0.004(8)
C4E 0.071(10) 0.100(13) 0.077(10) 0.021(9) -0.027(9) -0.010(9)
O5E 0.207(19) 0.124(13) 0.128(13) -0.006(10) -0.021(13) 0.017(12)
C6E 0.128(18) 0.116(18) 0.119(16) 0.003(13) -0.054(14) 0.034(14)
C5E 0.15(2) 0.113(18) 0.111(16) -0.014(13) -0.044(15) 0.020(15)
C1A 0.070(9) 0.057(8) 0.041(7) 0.009(6) -0.025(6) 0.004(7)
C2A 0.085(10) 0.054(8) 0.044(7) 0.008(6) -0.019(7) 0.011(7)
C3A 0.094(12) 0.059(9) 0.050(8) 0.008(7) -0.014(8) 0.008(8)
C4A 0.092(12) 0.071(11) 0.055(9) 0.021(7) -0.009(8) 0.000(9)
C5A 0.089(11) 0.083(11) 0.057(9) 0.026(8) -0.022(8) -0.012(9)
C6A 0.083(10) 0.077(10) 0.051(8) 0.021(7) -0.023(7) -0.010(8)
C7A 0.051(7) 0.044(7) 0.035(6) 0.001(5) -0.020(5) 0.011(5)
O7A 0.047(4) 0.032(4) 0.030(4) -0.006(3) -0.018(3) 0.010(3)
C8A 0.042(6) 0.032(6) 0.033(5) -0.006(5) -0.018(5) 0.004(5)
O8A 0.044(4) 0.024(4) 0.037(4) -0.007(3) -0.021(3) 0.005(3)
N11A 0.039(5) 0.029(5) 0.035(4) -0.009(4) -0.020(4) 0.000(4)
C11A 0.034(6) 0.026(5) 0.036(5) -0.006(4) -0.010(4) 0.002(4)
C12A 0.033(5) 0.025(5) 0.028(5) -0.005(4) -0.019(4) 0.005(4)
O12A 0.032(4) 0.038(4) 0.042(4) -0.014(3) -0.018(3) 0.003(3)
C13A 0.035(6) 0.027(5) 0.042(6) -0.009(4) -0.019(5) 0.005(4)
C14A 0.041(6) 0.035(6) 0.055(7) -0.011(5) -0.028(5) 0.005(5)
C15A 0.042(7) 0.044(7) 0.067(8) -0.005(6) -0.025(6) 0.012(5)
C16A 0.043(7) 0.047(7) 0.065(8) -0.017(6) -0.024(6) 0.012(5)
N21A 0.037(5) 0.025(4) 0.026(4) -0.007(3) -0.017(4) 0.001(3)
C21A 0.037(5) 0.025(5) 0.031(5) -0.010(4) -0.015(4) -0.002(4)
C22A 0.029(5) 0.027(5) 0.032(5) -0.010(4) -0.009(4) -0.001(4)
O22A 0.035(4) 0.025(4) 0.034(4) -0.006(3) -0.013(3) 0.000(3)
C23A 0.037(6) 0.032(6) 0.036(5) -0.006(4) -0.017(5) 0.000(4)
C24A 0.043(7) 0.046(7) 0.045(6) -0.004(5) -0.019(5) -0.005(5)
C25A 0.038(7) 0.081(10) 0.045(7) -0.004(6) -0.010(6) -0.010(6)
C26A 0.082(11) 0.055(9) 0.089(11) 0.009(8) -0.023(9) -0.026(8)
N31A 0.033(4) 0.030(5) 0.026(4) -0.012(3) -0.013(4) 0.002(4)
C31A 0.031(5) 0.034(6) 0.035(5) -0.011(4) -0.014(4) 0.003(4)
C32A 0.033(5) 0.033(6) 0.032(5) -0.009(4) -0.015(4) 0.002(4)
O32A 0.035(4) 0.045(4) 0.031(4) -0.011(3) -0.012(3) -0.005(3)
C33A 0.033(6) 0.038(6) 0.044(6) -0.017(5) -0.013(5) 0.002(5)
O33A 0.034(4) 0.036(4) 0.050(4) -0.021(4) -0.014(3) 0.003(3)
C34A 0.035(6) 0.042(7) 0.063(7) -0.018(6) -0.022(6) 0.004(5)
O35A 0.033(4) 0.035(4) 0.063(5) -0.016(4) -0.019(4) 0.004(3)
C35A 0.036(6) 0.030(6) 0.050(6) -0.011(5) -0.017(5) 0.005(4)
C36A 0.057(8) 0.049(8) 0.085(10) -0.040(7) -0.014(7) 0.007(6)
C37A 0.059(8) 0.044(8) 0.094(10) -0.005(7) -0.037(8) 0.014(6)
N41A 0.033(5) 0.037(5) 0.030(4) -0.008(4) -0.009(4) -0.005(4)
C41A 0.032(5) 0.036(6) 0.028(5) -0.008(4) -0.008(4) -0.003(4)
C42A 0.032(5) 0.037(6) 0.035(6) -0.010(5) -0.012(4) -0.002(4)
O42A 0.042(4) 0.038(4) 0.032(4) -0.009(3) -0.014(3) -0.001(3)
C43A 0.041(6) 0.037(6) 0.028(5) -0.009(5) -0.007(5) -0.005(5)
C44A 0.049(7) 0.041(7) 0.037(6) -0.005(5) -0.008(5) -0.008(5)
C45A 0.053(8) 0.045(8) 0.081(9) -0.003(7) -0.008(7) -0.024(6)
C46A 0.035(6) 0.038(6) 0.038(6) -0.009(5) -0.014(5) 0.008(5)
N51A 0.034(5) 0.037(5) 0.036(5) -0.009(4) -0.017(4) 0.007(4)
C51A 0.066(8) 0.049(8) 0.050(7) 0.000(6) -0.008(6) -0.014(6)
C52A 0.037(6) 0.032(6) 0.036(5) -0.010(5) -0.016(5) 0.003(5)
O52A 0.041(4) 0.033(4) 0.044(4) -0.016(3) -0.017(3) 0.014(3)
C53A 0.047(7) 0.046(7) 0.036(6) -0.003(5) -0.019(5) 0.010(5)
C54A 0.060(8) 0.049(7) 0.044(6) 0.002(5) -0.021(6) 0.011(6)
C55A 0.097(12) 0.065(10) 0.065(9) 0.002(7) -0.026(8) 0.017(8)
C56A 0.083(10) 0.052(9) 0.071(9) 0.002(7) -0.025(8) 0.026(7)
N61A 0.034(5) 0.027(5) 0.032(4) -0.009(4) -0.007(4) 0.002(4)
C61A 0.038(6) 0.028(5) 0.034(5) -0.011(4) -0.012(5) 0.005(4)
C62A 0.032(5) 0.025(5) 0.038(6) -0.012(4) -0.013(5) 0.008(4)
O62A 0.039(4) 0.035(4) 0.042(4) -0.010(3) -0.014(3) 0.000(3)
C63A 0.052(7) 0.039(7) 0.047(7) -0.009(5) -0.010(6) 0.002(5)
O63A 0.071(6) 0.056(6) 0.056(5) -0.006(4) -0.009(5) 0.007(5)
C64A 0.065(9) 0.058(9) 0.045(7) -0.007(6) -0.005(6) 0.006(7)
O65A 0.046(4) 0.051(5) 0.033(4) -0.011(4) -0.009(3) 0.004(4)
C65A 0.045(6) 0.036(6) 0.034(6) -0.011(5) -0.010(5) 0.004(5)
C66A 0.103(12) 0.059(9) 0.045(8) 0.002(7) 0.002(8) -0.015(8)
C67A 0.087(12) 0.095(13) 0.055(8) 0.012(8) -0.002(8) 0.011(9)
N71A 0.035(5) 0.021(4) 0.040(5) -0.008(4) -0.018(4) 0.007(4)
C71A 0.041(6) 0.028(5) 0.041(6) -0.004(4) -0.022(5) 0.001(4)
C72A 0.035(6) 0.036(6) 0.036(6) -0.005(5) -0.018(5) 0.001(4)
O72A 0.051(5) 0.045(5) 0.039(4) -0.016(3) -0.021(4) 0.005(4)
C73A 0.048(7) 0.033(6) 0.050(6) -0.003(5) -0.022(5) 0.003(5)
C74A 0.049(7) 0.034(6) 0.056(7) -0.007(5) -0.027(6) 0.010(5)
C75A 0.068(9) 0.038(7) 0.083(10) 0.004(7) -0.014(8) 0.005(6)
C76A 0.059(8) 0.052(8) 0.086(10) -0.006(7) -0.039(7) 0.012(6)
N81A 0.029(4) 0.040(5) 0.026(4) -0.006(4) -0.008(4) 0.005(4)
C81A 0.034(6) 0.033(6) 0.031(5) -0.010(4) -0.009(4) 0.008(4)
C82A 0.036(6) 0.033(6) 0.038(6) -0.009(5) -0.011(5) 0.002(5)
O82A 0.055(5) 0.037(5) 0.067(5) 0.001(4) -0.036(4) -0.006(4)
C83A 0.037(6) 0.030(6) 0.042(6) -0.006(5) -0.011(5) 0.009(5)
C84A 0.042(6) 0.027(6) 0.048(6) 0.002(5) -0.011(5) 0.007(5)
C85A 0.061(8) 0.020(6) 0.061(8) -0.002(5) -0.006(6) 0.000(5)
C86A 0.056(8) 0.048(8) 0.057(8) 0.003(6) 0.000(6) 0.010(6)
O87A 0.040(4) 0.036(4) 0.042(4) -0.009(3) -0.014(3) -0.001(3)
C87A 0.047(7) 0.039(7) 0.048(6) 0.008(5) -0.017(5) 0.002(5)
C1B 0.065(9) 0.061(9) 0.052(8) 0.007(7) -0.023(7) 0.011(7)
C2B 0.075(10) 0.065(9) 0.057(8) 0.009(7) -0.023(7) 0.013(7)
C3B 0.076(10) 0.072(10) 0.058(8) 0.009(7) -0.020(7) 0.005(8)
C4B 0.078(10) 0.075(11) 0.060(9) 0.005(8) -0.015(8) 0.003(8)
C5B 0.077(10) 0.073(10) 0.054(8) 0.005(7) -0.023(7) -0.006(8)
C6B 0.070(9) 0.069(10) 0.055(8) 0.003(7) -0.023(7) -0.002(7)
C7B 0.058(8) 0.056(8) 0.035(6) -0.002(5) -0.020(6) 0.015(6)
O7B 0.053(5) 0.046(5) 0.033(4) -0.008(3) -0.022(3) 0.014(4)
C8B 0.044(6) 0.035(6) 0.033(5) -0.003(5) -0.017(5) 0.006(5)
O8B 0.056(5) 0.033(4) 0.025(3) -0.001(3) -0.021(3) 0.004(3)
N11B 0.038(5) 0.027(5) 0.033(4) -0.011(4) -0.017(4) 0.007(4)
C11B 0.036(5) 0.029(5) 0.030(5) -0.012(4) -0.016(4) 0.007(4)
C12B 0.035(6) 0.023(5) 0.030(5) -0.006(4) -0.014(4) 0.003(4)
O12B 0.038(4) 0.029(4) 0.037(4) -0.008(3) -0.017(3) 0.007(3)
C13B 0.034(5) 0.030(6) 0.043(6) -0.009(5) -0.019(5) 0.005(4)
C14B 0.037(6) 0.037(6) 0.045(6) -0.008(5) -0.024(5) 0.002(5)
C15B 0.035(6) 0.052(7) 0.063(7) -0.013(6) -0.027(6) 0.015(5)
C16B 0.057(7) 0.043(7) 0.052(7) 0.005(5) -0.029(6) 0.007(6)
N21B 0.032(4) 0.027(4) 0.030(4) -0.005(3) -0.013(4) 0.004(3)
C21B 0.037(6) 0.026(5) 0.030(5) -0.006(4) -0.011(4) 0.002(4)
C22B 0.035(5) 0.020(5) 0.028(5) -0.005(4) -0.009(4) 0.002(4)
O22B 0.040(4) 0.026(4) 0.032(4) -0.007(3) -0.013(3) 0.002(3)
C23B 0.043(6) 0.036(6) 0.036(6) -0.005(5) -0.012(5) -0.004(5)
C24B 0.053(7) 0.047(7) 0.045(7) -0.003(5) -0.013(6) -0.002(6)
C25B 0.060(8) 0.062(9) 0.061(8) -0.008(7) -0.010(7) -0.012(7)
C26B 0.083(10) 0.071(10) 0.042(7) 0.002(6) -0.017(7) -0.011(8)
N31B 0.032(4) 0.015(4) 0.028(4) -0.002(3) -0.013(3) 0.006(3)
C31B 0.035(5) 0.021(5) 0.036(5) -0.007(4) -0.010(4) 0.006(4)
C32B 0.036(6) 0.023(5) 0.036(5) -0.005(4) -0.016(5) 0.001(4)
O32B 0.033(4) 0.027(4) 0.045(4) -0.013(3) -0.013(3) 0.005(3)
C33B 0.029(5) 0.027(5) 0.036(5) -0.007(4) -0.011(4) 0.002(4)
O33B 0.032(4) 0.033(4) 0.039(4) -0.006(3) -0.013(3) 0.001(3)
C34B 0.038(6) 0.037(6) 0.040(6) -0.007(5) -0.016(5) 0.003(5)
O35B 0.038(4) 0.033(4) 0.040(4) -0.010(3) -0.017(3) 0.002(3)
C35B 0.034(5) 0.026(5) 0.036(5) -0.008(4) -0.015(5) 0.006(4)
C36B 0.044(7) 0.053(7) 0.045(6) -0.017(6) -0.018(5) -0.004(5)
C37B 0.051(7) 0.048(7) 0.054(7) -0.012(6) -0.020(6) 0.007(6)
N41B 0.033(5) 0.026(4) 0.036(5) -0.008(4) -0.011(4) 0.000(4)
C41B 0.031(5) 0.028(5) 0.033(5) -0.007(4) -0.011(4) -0.003(4)
C42B 0.041(6) 0.029(6) 0.030(5) -0.009(4) -0.012(5) -0.006(4)
O42B 0.046(4) 0.027(4) 0.043(4) -0.011(3) -0.016(3) -0.001(3)
C43B 0.031(5) 0.032(6) 0.038(6) -0.006(5) -0.010(5) -0.002(4)
C44B 0.043(6) 0.041(7) 0.046(6) -0.004(5) -0.010(5) -0.005(5)
C45B 0.066(9) 0.070(10) 0.055(8) -0.011(7) -0.002(7) -0.007(7)
C46B 0.081(10) 0.042(7) 0.050(7) 0.003(6) -0.001(7) 0.000(7)
N51B 0.042(5) 0.025(4) 0.028(4) -0.014(3) -0.016(4) -0.001(4)
C51B 0.043(6) 0.027(5) 0.034(5) -0.008(4) -0.018(5) 0.004(4)
C52B 0.045(6) 0.031(6) 0.034(5) -0.008(5) -0.014(5) 0.006(5)
O52B 0.054(5) 0.050(5) 0.041(4) -0.022(4) -0.020(4) 0.009(4)
C53B 0.051(7) 0.029(6) 0.038(6) -0.002(5) -0.021(5) 0.007(5)
C54B 0.063(8) 0.033(6) 0.047(6) -0.006(5) -0.021(6) 0.011(6)
C55B 0.086(10) 0.037(7) 0.064(8) -0.012(6) -0.013(7) 0.019(7)
C56B 0.062(8) 0.049(8) 0.071(9) -0.010(7) -0.023(7) 0.008(6)
N61B 0.038(5) 0.031(5) 0.031(4) -0.005(4) -0.007(4) 0.006(4)
C61B 0.040(6) 0.033(6) 0.034(5) -0.005(5) -0.011(5) -0.003(5)
C62B 0.029(5) 0.035(6) 0.033(5) -0.005(5) -0.015(4) -0.002(4)
O62B 0.036(4) 0.035(4) 0.042(4) -0.013(3) -0.013(3) 0.000(3)
C63B 0.052(7) 0.038(7) 0.039(6) -0.005(5) -0.013(5) -0.006(5)
O63B 0.062(5) 0.044(5) 0.050(5) -0.003(4) -0.022(4) -0.003(4)
C64B 0.062(8) 0.044(7) 0.055(7) -0.002(6) -0.022(6) -0.005(6)
O65B 0.055(5) 0.034(4) 0.048(4) -0.004(3) -0.014(4) -0.008(3)
C65B 0.042(6) 0.031(6) 0.036(6) -0.002(5) -0.010(5) -0.006(5)
C66B 0.083(11) 0.076(11) 0.056(8) 0.015(7) -0.011(8) 0.004(8)
C67B 0.084(11) 0.071(10) 0.079(10) 0.003(8) -0.033(8) -0.007(8)
N71B 0.029(4) 0.031(5) 0.036(5) -0.003(4) -0.012(4) 0.000(4)
C71B 0.038(6) 0.030(6) 0.038(6) -0.005(5) -0.016(5) 0.000(4)
C72B 0.041(6) 0.027(6) 0.039(6) -0.006(5) -0.021(5) 0.000(4)
O72B 0.056(5) 0.028(4) 0.048(4) -0.011(3) -0.025(4) 0.000(3)
C73B 0.042(6) 0.034(6) 0.041(6) -0.003(5) -0.017(5) 0.001(5)
C74B 0.047(7) 0.040(6) 0.050(6) -0.002(5) -0.025(5) 0.006(5)
C75B 0.047(7) 0.054(8) 0.068(8) -0.007(6) -0.034(6) 0.008(6)
C76B 0.074(9) 0.070(9) 0.050(7) 0.000(7) -0.032(7) 0.003(7)
N81B 0.040(5) 0.026(5) 0.042(5) -0.007(4) -0.016(4) 0.001(4)
C81B 0.041(6) 0.032(6) 0.038(6) -0.006(5) -0.023(5) -0.002(5)
C82B 0.044(6) 0.038(6) 0.041(6) 0.005(5) -0.022(5) -0.006(5)
O82B 0.065(5) 0.051(5) 0.039(4) -0.003(4) -0.012(4) -0.007(4)
C83B 0.047(6) 0.030(6) 0.035(5) 0.003(4) -0.016(5) 0.004(5)
C84B 0.053(7) 0.033(6) 0.030(5) 0.005(4) -0.019(5) 0.003(5)
C85B 0.068(8) 0.041(7) 0.041(6) 0.009(5) -0.010(6) 0.020(6)
C86B 0.097(11) 0.049(8) 0.038(6) 0.006(6) -0.011(7) -0.010(7)
O87B 0.049(5) 0.047(5) 0.048(4) 0.015(4) -0.018(4) -0.003(4)
C87B 0.068(9) 0.058(9) 0.066(8) 0.035(7) -0.028(7) -0.004(7)

loop_
_atom_type_symbol
_atom_type_description
_atom_type_scat_dispersion_real
_atom_type_scat_dispersion_imag
_atom_type_scat_source
C C 0.0033 0.0016 'International Tables Vol C Tables 4.2.6.8 and 6.1.1.4'
H H 0.0000 0.0000 'International Tables Vol C Tables 4.2.6.8 and 6.1.1.4'
N N 0.0061 0.0033 'International Tables Vol C Tables 4.2.6.8 and 6.1.1.4'
O O 0.0106 0.0060 'International Tables Vol C Tables 4.2.6.8 and 6.1.1.4'

loop_
_geom_angle_atom_site_label_1
_geom_angle_atom_site_label_2
_geom_angle_atom_site_label_3
_geom_angle
C1E O1E H1E 93.5
O1E C1E C2E 111.4
O1E C1E H1E1 109.3
C2E C1E H1E1 109.3
O1E C1E H1E2 109.3
C2E C1E H1E2 109.3
H1E1 C1E H1E2 108.0
C1E C2E H2E1 109.5
C1E C2E H2E2 109.5
H2E1 C2E H2E2 109.5
C1E C2E H2E3 109.5
H2E1 C2E H2E3 109.5
H2E2 C2E H2E3 109.5
C3E O3E H3E 110.6
O3E C3E C4E 113.6
O3E C3E H3E1 108.8
C4E C3E H3E1 108.8
O3E C3E H3E2 108.8
C4E C3E H3E2 108.8
H3E1 C3E H3E2 107.7
C3E C4E H4E1 109.5
C3E C4E H4E2 109.5
H4E1 C4E H4E2 109.5
C3E C4E H4E3 109.5
H4E1 C4E H4E3 109.5
H4E2 C4E H4E3 109.5
C5E O5E H5E 123.4
C5E C6E H6E1 109.5
C5E C6E H6E2 109.5
H6E1 C6E H6E2 109.5
C5E C6E H6E3 109.5
H6E1 C6E H6E3 109.5
H6E2 C6E H6E3 109.5
O5E C5E C6E 101.6
O5E C5E H5E1 111.4
C6E C5E H5E1 111.4
O5E C5E H5E2 111.4
C6E C5E H5E2 111.4
H5E1 C5E H5E2 109.3
C2A C1A C6A 117.9
C2A C1A C7A 123.0
C6A C1A C7A 119.2
C1A C2A C3A 122.2
C1A C2A H2A 118.9
C3A C2A H2A 118.9
C4A C3A C2A 120.0
C4A C3A H3A 120.0
C2A C3A H3A 120.0
C3A C4A C5A 119.5
C3A C4A H4A 120.2
C5A C4A H4A 120.2
C6A C5A C4A 120.8
C6A C5A H5A 119.6
C4A C5A H5A 119.6
C5A C6A C1A 119.6
C5A C6A H6A 120.2
C1A C6A H6A 120.2
O7A C7A C1A 112.3
O7A C7A H7A1 109.1
C1A C7A H7A1 109.1
O7A C7A H7A2 109.1
C1A C7A H7A2 109.1
H7A1 C7A H7A2 107.9
C8A O7A C7A 118.2
O8A C8A N11A 126.9
O8A C8A O7A 122.9
N11A C8A O7A 110.1
C8A N11A C11A 119.6
C8A N11A H11A 120.2
C11A N11A H11A 120.2
N11A C11A C12A 113.9
N11A C11A C13A 110.1
C12A C11A C13A 111.4
N11A C11A H11B 107.0
C12A C11A H11B 107.0
C13A C11A H11B 107.0
O12A C12A N21A 121.6
O12A C12A C11A 120.9
N21A C12A C11A 117.5
C11A C13A C14A 116.9
C11A C13A H13A 108.1
C14A C13A H13A 108.1
C11A C13A H13B 108.1
C14A C13A H13B 108.1
H13A C13A H13B 107.3
C16A C14A C13A 111.6
C16A C14A C15A 112.1
C13A C14A C15A 109.1
C16A C14A H14A 107.9
C13A C14A H14A 107.9
C15A C14A H14A 107.9
C14A C15A H15A 109.5
C14A C15A H15B 109.5
H15A C15A H15B 109.5
C14A C15A H15C 109.5
H15A C15A H15C 109.5
H15B C15A H15C 109.5
C14A C16A H16A 109.5
C14A C16A H16B 109.5
H16A C16A H16B 109.5
C14A C16A H16C 109.5
H16A C16A H16C 109.5
H16B C16A H16C 109.5
C12A N21A C21A 118.9
C12A N21A H21A 120.6
C21A N21A H21A 120.6
N21A C21A C22A 109.2
N21A C21A C23A 110.7
C22A C21A C23A 112.1
N21A C21A H21B 108.2
C22A C21A H21B 108.2
C23A C21A H21B 108.2
O22A C22A N31A 120.6
O22A C22A C21A 122.9
N31A C22A C21A 116.3
C21A C23A C24A 114.6
C21A C23A H23A 108.6
C24A C23A H23A 108.6
C21A C23A H23B 108.6
C24A C23A H23B 108.6
H23A C23A H23B 107.6
C25A C24A C26A 111.9
C25A C24A C23A 109.6
C26A C24A C23A 110.1
C25A C24A H24A 108.4
C26A C24A H24A 108.4
C23A C24A H24A 108.4
C24A C25A H25A 109.5
C24A C25A H25B 109.5
H25A C25A H25B 109.5
C24A C25A H25C 109.5
H25A C25A H25C 109.5
H25B C25A H25C 109.5
C24A C26A H26A 109.5
C24A C26A H26B 109.5
H26A C26A H26B 109.5
C24A C26A H26C 109.5
H26A C26A H26C 109.5
H26B C26A H26C 109.5
C22A N31A C31A 121.1
C22A N31A H31A 119.4
C31A N31A H31A 119.4
N31A C31A C32A 110.5
N31A C31A C35A 108.8
C32A C31A C35A 109.4
N31A C31A C33A 109.7
C32A C31A C33A 110.7
C35A C31A C33A 107.7
O32A C32A N41A 121.8
O32A C32A C31A 123.4
N41A C32A C31A 114.7
O33A C33A C31A 109.6
O33A C33A H33A 109.7
C31A C33A H33A 109.7
O33A C33A H33B 109.7
C31A C33A H33B 109.7
H33A C33A H33B 108.2
C34A O33A C33A 116.0
O33A C34A O35A 110.0
O33A C34A C36A 105.7
O35A C34A C36A 105.2
O33A C34A C37A 110.5
O35A C34A C37A 111.0
C36A C34A C37A 114.2
C34A O35A C35A 115.7
O35A C35A C31A 111.5
O35A C35A H35A 109.3
C31A C35A H35A 109.3
O35A C35A H35B 109.3
C31A C35A H35B 109.3
H35A C35A H35B 108.0
C34A C36A H36A 109.5
C34A C36A H36B 109.5
H36A C36A H36B 109.5
C34A C36A H36C 109.5
H36A C36A H36C 109.5
H36B C36A H36C 109.5
C34A C37A H37A 109.5
C34A C37A H37B 109.5
H37A C37A H37B 109.5
C34A C37A H37C 109.5
H37A C37A H37C 109.5
H37B C37A H37C 109.5
C32A N41A C41A 119.1
C32A N41A H41A 120.5
C41A N41A H41A 120.5
N41A C41A C42A 113.1
N41A C41A C43A 108.4
C42A C41A C43A 109.8
N41A C41A H41B 108.5
C42A C41A H41B 108.5
C43A C41A H41B 108.5
O42A C42A N51A 120.4
O42A C42A C41A 120.8
N51A C42A C41A 118.9
C44A C43A C41A 115.1
C44A C43A H43A 108.5
C41A C43A H43A 108.5
C44A C43A H43B 108.5
C41A C43A H43B 108.5
H43A C43A H43B 107.5
C43A C44A C45A 108.6
C43A C44A C51A 111.0
C45A C44A C51A 110.9
C43A C44A H44A 108.7
C45A C44A H44A 108.7
C51A C44A H44A 108.7
C44A C45A H45A 109.5
C44A C45A H45B 109.5
H45A C45A H45B 109.5
C44A C45A H45C 109.5
H45A C45A H45C 109.5
H45B C45A H45C 109.5
N51A C46A C53A 110.6
N51A C46A C52A 109.7
C53A C46A C52A 111.6
N51A C46A H46A 108.3
C53A C46A H46A 108.3
C52A C46A H46A 108.3
C42A N51A C46A 123.2
C42A N51A H51A 118.4
C46A N51A H51A 118.4
C44A C51A H51B 109.5
C44A C51A H51C 109.5
H51B C51A H51C 109.5
C44A C51A H51D 109.5
H51B C51A H51D 109.5
H51C C51A H51D 109.5
O52A C52A N61A 124.6
O52A C52A C46A 119.0
N61A C52A C46A 116.4
C54A C53A C46A 114.4
C54A C53A H53A 108.7
C46A C53A H53A 108.7
C54A C53A H53B 108.7
C46A C53A H53B 108.7
H53A C53A H53B 107.6
C53A C54A C56A 112.6
C53A C54A C55A 108.0
C56A C54A C55A 109.1
C53A C54A H54A 109.0
C56A C54A H54A 109.0
C55A C54A H54A 109.0
C54A C55A H55A 109.5
C54A C55A H55B 109.5
H55A C55A H55B 109.5
C54A C55A H55C 109.5
H55A C55A H55C 109.5
H55B C55A H55C 109.5
C54A C56A H56A 109.5
C54A C56A H56B 109.5
H56A C56A H56B 109.5
C54A C56A H56C 109.5
H56A C56A H56C 109.5
H56B C56A H56C 109.5
C52A N61A C61A 121.9
C52A N61A H61A 119.1
C61A N61A H61A 119.1
N61A C61A C65A 108.5
N61A C61A C63A 109.3
C65A C61A C63A 109.2
N61A C61A C62A 110.3
C65A C61A C62A 108.6
C63A C61A C62A 111.0
O62A C62A N71A 123.9
O62A C62A C61A 117.5
N71A C62A C61A 118.2
O63A C63A C61A 110.3
O63A C63A H63A 109.6
C61A C63A H63A 109.6
O63A C63A H63B 109.6
C61A C63A H63B 109.6
H63A C63A H63B 108.1
C63A O63A C64A 113.3
O65A C64A O63A 107.7
O65A C64A C66A 112.6
O63A C64A C66A 120.0
O65A C64A C67A 104.2
O63A C64A C67A 99.8
C66A C64A C67A 110.8
C64A O65A C65A 113.9
O65A C65A C61A 110.6
O65A C65A H65A 109.5
C61A C65A H65A 109.5
O65A C65A H65B 109.5
C61A C65A H65B 109.5
H65A C65A H65B 108.1
C64A C66A H66A 109.5
C64A C66A H66B 109.5
H66A C66A H66B 109.5
C64A C66A H66C 109.5
H66A C66A H66C 109.5
H66B C66A H66C 109.5
C64A C67A H67A 109.5
C64A C67A H67B 109.5
H67A C67A H67B 109.5
C64A C67A H67C 109.5
H67A C67A H67C 109.5
H67B C67A H67C 109.5
C62A N71A C71A 120.3
C62A N71A H71A 119.8
C71A N71A H71A 119.8
N71A C71A C72A 115.0
N71A C71A C73A 108.6
C72A C71A C73A 111.9
N71A C71A H71B 107.0
C72A C71A H71B 107.0
C73A C71A H71B 107.0
O72A C72A N81A 121.9
O72A C72A C71A 120.0
N81A C72A C71A 118.0
C74A C73A C71A 115.9
C74A C73A H73A 108.3
C71A C73A H73A 108.3
C74A C73A H73B 108.3
C71A C73A H73B 108.3
H73A C73A H73B 107.4
C75A C74A C73A 111.8
C75A C74A C76A 110.6
C73A C74A C76A 110.6
C75A C74A H74A 107.9
C73A C74A H74A 107.9
C76A C74A H74A 107.9
C74A C75A H75A 109.5
C74A C75A H75B 109.5
H75A C75A H75B 109.5
C74A C75A H75C 109.5
H75A C75A H75C 109.5
H75B C75A H75C 109.5
C74A C76A H76A 109.5
C74A C76A H76B 109.5
H76A C76A H76B 109.5
C74A C76A H76C 109.5
H76A C76A H76C 109.5
H76B C76A H76C 109.5
C72A N81A C81A 123.9
C72A N81A H81A 118.1
C81A N81A H81A 118.1
N81A C81A C82A 108.0
N81A C81A C83A 109.3
C82A C81A C83A 116.7
N81A C81A H81B 107.5
C82A C81A H81B 107.5
C83A C81A H81B 107.5
O82A C82A O87A 124.9
O82A C82A C81A 123.8
O87A C82A C81A 111.3
C84A C83A C81A 114.0
C84A C83A H83A 108.8
C81A C83A H83A 108.8
C84A C83A H83B 108.8
C81A C83A H83B 108.8
H83A C83A H83B 107.7
C86A C84A C83A 111.0
C86A C84A C85A 113.6
C83A C84A C85A 108.2
C86A C84A H84A 107.9
C83A C84A H84A 107.9
C85A C84A H84A 107.9
C84A C85A H85A 109.5
C84A C85A H85B 109.5
H85A C85A H85B 109.5
C84A C85A H85C 109.5
H85A C85A H85C 109.5
H85B C85A H85C 109.5
C84A C86A H86A 109.5
C84A C86A H86B 109.5
H86A C86A H86B 109.5
C84A C86A H86C 109.5
H86A C86A H86C 109.5
H86B C86A H86C 109.5
C82A O87A C87A 116.0
O87A C87A H87A 109.5
O87A C87A H87B 109.5
H87A C87A H87B 109.5
O87A C87A H87C 109.5
H87A C87A H87C 109.5
H87B C87A H87C 109.5
C2B C1B C7B 127.7
C2B C1B C6B 115.1
C7B C1B C6B 117.2
C1B C2B C3B 126.7
C1B C2B H2B 116.7
C3B C2B H2B 116.7
C2B C3B C4B 116.3
C2B C3B H3B 121.8
C4B C3B H3B 121.8
C5B C4B C3B 120.0
C5B C4B H4B 120.0
C3B C4B H4B 120.0
C4B C5B C6B 121.2
C4B C5B H5B 119.4
C6B C5B H5B 119.4
C5B C6B C1B 120.6
C5B C6B H6B 119.7
C1B C6B H6B 119.7
C1B C7B O7B 112.5
C1B C7B H7B1 109.1
O7B C7B H7B1 109.1
C1B C7B H7B2 109.1
O7B C7B H7B2 109.1
H7B1 C7B H7B2 107.8
C8B O7B C7B 119.7
O8B C8B N11B 125.2
O8B C8B O7B 123.9
N11B C8B O7B 110.8
C8B N11B C11B 119.8
C8B N11B H11C 120.1
C11B N11B H11C 120.1
N11B C11B C12B 111.4
N11B C11B C13B 106.5
C12B C11B C13B 111.0
N11B C11B H11D 109.3
C12B C11B H11D 109.3
C13B C11B H11D 109.3
O12B C12B N21B 124.3
O12B C12B C11B 120.1
N21B C12B C11B 115.6
C14B C13B C11B 115.1
C14B C13B H13C 108.5
C11B C13B H13C 108.5
C14B C13B H13D 108.5
C11B C13B H13D 108.5
H13C C13B H13D 107.5
C16B C14B C13B 109.0
C16B C14B C15B 112.6
C13B C14B C15B 109.2
C16B C14B H14B 108.7
C13B C14B H14B 108.7
C15B C14B H14B 108.7
C14B C15B H15D 109.5
C14B C15B H15E 109.5
H15D C15B H15E 109.5
C14B C15B H15F 109.5
H15D C15B H15F 109.5
H15E C15B H15F 109.5
C14B C16B H16D 109.5
C14B C16B H16E 109.5
H16D C16B H16E 109.5
C14B C16B H16F 109.5
H16D C16B H16F 109.5
H16E C16B H16F 109.5
C12B N21B C21B 120.2
C12B N21B H21C 119.9
C21B N21B H21C 119.9
N21B C21B C23B 110.8
N21B C21B C22B 110.2
C23B C21B C22B 111.5
N21B C21B H21D 108.1
C23B C21B H21D 108.1
C22B C21B H21D 108.1
O22B C22B N31B 123.1
O22B C22B C21B 122.2
N31B C22B C21B 114.7
C21B C23B C24B 115.7
C21B C23B H23C 108.4
C24B C23B H23C 108.4
C21B C23B H23D 108.4
C24B C23B H23D 108.4
H23C C23B H23D 107.4
C23B C24B C25B 110.2
C23B C24B C26B 111.9
C25B C24B C26B 108.4
C23B C24B H24B 108.7
C25B C24B H24B 108.7
C26B C24B H24B 108.7
C24B C25B H25D 109.5
C24B C25B H25E 109.5
H25D C25B H25E 109.5
C24B C25B H25F 109.5
H25D C25B H25F 109.5
H25E C25B H25F 109.5
C24B C26B H26D 109.5
C24B C26B H26E 109.5
H26D C26B H26E 109.5
C24B C26B H26F 109.5
H26D C26B H26F 109.5
H26E C26B H26F 109.5
C22B N31B C31B 120.0
C22B N31B H31B 120.0
C31B N31B H31B 120.0
N31B C31B C33B 111.3
N31B C31B C32B 110.6
C33B C31B C32B 110.6
N31B C31B C35B 109.7
C33B C31B C35B 107.3
C32B C31B C35B 107.1
O32B C32B N41B 120.4
O32B C32B C31B 121.8
N41B C32B C31B 117.5
O33B C33B C31B 111.0
O33B C33B H33C 109.4
C31B C33B H33C 109.4
O33B C33B H33D 109.4
C31B C33B H33D 109.4
H33C C33B H33D 108.0
C33B O33B C34B 115.2
O33B C34B O35B 109.1
O33B C34B C36B 105.7
O35B C34B C36B 106.6
O33B C34B C37B 111.7
O35B C34B C37B 111.9
C36B C34B C37B 111.5
C35B O35B C34B 114.8
O35B C35B C31B 110.2
O35B C35B H35C 109.6
C31B C35B H35C 109.6
O35B C35B H35D 109.6
C31B C35B H35D 109.6
H35C C35B H35D 108.1
C34B C36B H36D 109.5
C34B C36B H36E 109.5
H36D C36B H36E 109.5
C34B C36B H36F 109.5
H36D C36B H36F 109.5
H36E C36B H36F 109.5
C34B C37B H37D 109.5
C34B C37B H37E 109.5
H37D C37B H37E 109.5
C34B C37B H37F 109.5
H37D C37B H37F 109.5
H37E C37B H37F 109.5
C32B N41B C41B 120.6
C32B N41B H41C 119.7
C41B N41B H41C 119.7
N41B C41B C42B 112.1
N41B C41B C43B 112.2
C42B C41B C43B 108.5
N41B C41B H41D 107.9
C42B C41B H41D 107.9
C43B C41B H41D 107.9
O42B C42B N51B 123.0
O42B C42B C41B 119.3
N51B C42B C41B 117.7
C44B C43B C41B 113.5
C44B C43B H43C 108.9
C41B C43B H43C 108.9
C44B C43B H43D 108.9
C41B C43B H43D 108.9
H43C C43B H43D 107.7
C45B C44B C43B 107.6
C45B C44B C46B 109.0
C43B C44B C46B 113.4
C45B C44B H44B 108.9
C43B C44B H44B 108.9
C46B C44B H44B 108.9
C44B C45B H45D 109.5
C44B C45B H45E 109.5
H45D C45B H45E 109.5
C44B C45B H45F 109.5
H45D C45B H45F 109.5
H45E C45B H45F 109.5
C44B C46B H46B 109.5
C44B C46B H46C 109.5
H46B C46B H46C 109.5
C44B C46B H46D 109.5
H46B C46B H46D 109.5
H46C C46B H46D 109.5
C42B N51B C51B 119.6
C42B N51B H51E 120.2
C51B N51B H51E 120.2
N51B C51B C53B 110.2
N51B C51B C52B 112.5
C53B C51B C52B 109.7
N51B C51B H51F 108.1
C53B C51B H51F 108.1
C52B C51B H51F 108.1
O52B C52B N61B 124.8
O52B C52B C51B 117.8
N61B C52B C51B 117.2
C51B C53B C54B 114.4
C51B C53B H53C 108.7
C54B C53B H53C 108.7
C51B C53B H53D 108.7
C54B C53B H53D 108.7
H53C C53B H53D 107.6
C55B C54B C56B 110.7
C55B C54B C53B 109.1
C56B C54B C53B 113.6
C55B C54B H54B 107.7
C56B C54B H54B 107.7
C53B C54B H54B 107.7
C54B C55B H55D 109.5
C54B C55B H55E 109.5
H55D C55B H55E 109.5
C54B C55B H55F 109.5
H55D C55B H55F 109.5
H55E C55B H55F 109.5
C54B C56B H56D 109.5
C54B C56B H56E 109.5
H56D C56B H56E 109.5
C54B C56B H56F 109.5
H56D C56B H56F 109.5
H56E C56B H56F 109.5
C52B N61B C61B 120.3
C52B N61B H61B 119.9
C61B N61B H61B 119.9
N61B C61B C62B 112.2
N61B C61B C65B 109.2
C62B C61B C65B 108.1
N61B C61B C63B 110.6
C62B C61B C63B 111.6
C65B C61B C63B 104.7
O62B C62B N71B 123.3
O62B C62B C61B 119.8
N71B C62B C61B 116.0
O63B C63B C61B 110.2
O63B C63B H63C 109.6
C61B C63B H63C 109.6
O63B C63B H63D 109.6
C61B C63B H63D 109.6
H63C C63B H63D 108.1
C63B O63B C64B 116.2
O63B C64B O65B 112.6
O63B C64B C66B 110.8
O65B C64B C66B 111.6
O63B C64B C67B 104.9
O65B C64B C67B 103.0
C66B C64B C67B 113.6
C65B O65B C64B 112.0
O65B C65B C61B 112.4
O65B C65B H65C 109.1
C61B C65B H65C 109.1
O65B C65B H65D 109.1
C61B C65B H65D 109.1
H65C C65B H65D 107.9
C64B C66B H66D 109.5
C64B C66B H66E 109.5
H66D C66B H66E 109.5
C64B C66B H66F 109.5
H66D C66B H66F 109.5
H66E C66B H66F 109.5
C64B C67B H67D 109.5
C64B C67B H67E 109.5
H67D C67B H67E 109.5
C64B C67B H67F 109.5
H67D C67B H67F 109.5
H67E C67B H67F 109.5
C62B N71B C71B 120.7
C62B N71B H71C 119.7
C71B N71B H71C 119.7
N71B C71B C72B 113.9
N71B C71B C73B 109.9
C72B C71B C73B 112.9
N71B C71B H71D 106.5
C72B C71B H71D 106.5
C73B C71B H71D 106.5
O72B C72B N81B 124.6
O72B C72B C71B 119.6
N81B C72B C71B 115.7
C74B C73B C71B 114.3
C74B C73B H73C 108.7
C71B C73B H73C 108.7
C74B C73B H73D 108.7
C71B C73B H73D 108.7
H73C C73B H73D 107.6
C73B C74B C75B 112.9
C73B C74B C76B 108.6
C75B C74B C76B 112.6
C73B C74B H74B 107.5
C75B C74B H74B 107.5
C76B C74B H74B 107.5
C74B C75B H75D 109.5
C74B C75B H75E 109.5
H75D C75B H75E 109.5
C74B C75B H75F 109.5
H75D C75B H75F 109.5
H75E C75B H75F 109.5
C74B C76B H76D 109.5
C74B C76B H76E 109.5
H76D C76B H76E 109.5
C74B C76B H76F 109.5
H76D C76B H76F 109.5
H76E C76B H76F 109.5
C72B N81B C81B 121.4
C72B N81B H81C 119.3
C81B N81B H81C 119.3
N81B C81B C83B 112.2
N81B C81B C82B 104.3
C83B C81B C82B 116.2
N81B C81B H81D 108.0
C83B C81B H81D 108.0
C82B C81B H81D 108.0
O82B C82B O87B 124.6
O82B C82B C81B 124.5
O87B C82B C81B 110.9
C81B C83B C84B 113.9
C81B C83B H83C 108.8
C84B C83B H83C 108.8
C81B C83B H83D 108.8
C84B C83B H83D 108.8
H83C C83B H83D 107.7
C85B C84B C86B 111.2
C85B C84B C83B 109.9
C86B C84B C83B 110.2
C85B C84B H84B 108.5
C86B C84B H84B 108.5
C83B C84B H84B 108.5
C84B C85B H85D 109.5
C84B C85B H85E 109.5
H85D C85B H85E 109.5
C84B C85B H85F 109.5
H85D C85B H85F 109.5
H85E C85B H85F 109.5
C84B C86B H86D 109.5
C84B C86B H86E 109.5
H86D C86B H86E 109.5
C84B C86B H86F 109.5
H86D C86B H86F 109.5
H86E C86B H86F 109.5
C82B O87B C87B 113.7
O87B C87B H87D 109.5
O87B C87B H87E 109.5
H87D C87B H87E 109.5
O87B C87B H87F 109.5
H87D C87B H87F 109.5
H87E C87B H87F 109.5

loop_
_geom_bond_atom_site_label_1
_geom_bond_atom_site_label_2
_geom_bond_distance
O1E C1E 1.4445
O1E H1E 1.0935
C1E C2E 1.4769
C1E H1E1 0.9900
C1E H1E2 0.9900
C2E H2E1 0.9800
C2E H2E2 0.9800
C2E H2E3 0.9800
O3E C3E 1.4054
O3E H3E 0.8316
C3E C4E 1.5149
C3E H3E1 0.9900
C3E H3E2 0.9900
C4E H4E1 0.9800
C4E H4E2 0.9800
C4E H4E3 0.9800
O5E C5E 1.4201
O5E H5E 0.8904
C6E C5E 1.5442
C6E H6E1 0.9800
C6E H6E2 0.9800
C6E H6E3 0.9800
C5E H5E1 0.9900
C5E H5E2 0.9900
C1A C2A 1.3388
C1A C6A 1.4546
C1A C7A 1.5090
C2A C3A 1.4194
C2A H2A 0.9500
C3A C4A 1.3457
C3A H3A 0.9500
C4A C5A 1.4147
C4A H4A 0.9500
C5A C6A 1.3624
C5A H5A 0.9500
C6A H6A 0.9500
C7A O7A 1.4544
C7A H7A1 0.9900
C7A H7A2 0.9900
O7A C8A 1.3597
C8A O8A 1.2116
C8A N11A 1.3406
N11A C11A 1.4560
N11A H11A 0.8800
C11A C12A 1.5189
C11A C13A 1.5213
C11A H11B 1.0000
C12A O12A 1.2238
C12A N21A 1.3506
C13A C14A 1.5305
C13A H13A 0.9900
C13A H13B 0.9900
C14A C16A 1.5138
C14A C15A 1.5392
C14A H14A 1.0000
C15A H15A 0.9800
C15A H15B 0.9800
C15A H15C 0.9800
C16A H16A 0.9800
C16A H16B 0.9800
C16A H16C 0.9800
N21A C21A 1.4976
N21A H21A 0.8800
C21A C22A 1.5041
C21A C23A 1.5092
C21A H21B 1.0000
C22A O22A 1.2361
C22A N31A 1.3747
C23A C24A 1.5623
C23A H23A 0.9900
C23A H23B 0.9900
C24A C25A 1.4997
C24A C26A 1.5159
C24A H24A 1.0000
C25A H25A 0.9800
C25A H25B 0.9800
C25A H25C 0.9800
C26A H26A 0.9800
C26A H26B 0.9800
C26A H26C 0.9800
N31A C31A 1.4661
N31A H31A 0.8800
C31A C32A 1.5031
C31A C35A 1.5178
C31A C33A 1.5455
C32A O32A 1.2531
C32A N41A 1.3567
C33A O33A 1.4572
C33A H33A 0.9900
C33A H33B 0.9900
O33A C34A 1.4332
C34A O35A 1.4424
C34A C36A 1.5031
C34A C37A 1.5464
O35A C35A 1.4458
C35A H35A 0.9900
C35A H35B 0.9900
C36A H36A 0.9800
C36A H36B 0.9800
C36A H36C 0.9800
C37A H37A 0.9800
C37A H37B 0.9800
C37A H37C 0.9800
N41A C41A 1.4681
N41A H41A 0.8800
C41A C42A 1.4900
C41A C43A 1.5715
C41A H41B 1.0000
C42A O42A 1.2537
C42A N51A 1.3284
C43A C44A 1.5282
C43A H43A 0.9900
C43A H43B 0.9900
C44A C45A 1.5413
C44A C51A 1.5761
C44A H44A 1.0000
C45A H45A 0.9800
C45A H45B 0.9800
C45A H45C 0.9800
C46A N51A 1.4888
C46A C53A 1.5309
C46A C52A 1.5459
C46A H46A 1.0000
N51A H51A 0.8800
C51A H51B 0.9800
C51A H51C 0.9800
C51A H51D 0.9800
C52A O52A 1.2303
C52A N61A 1.3127
C53A C54A 1.4919
C53A H53A 0.9900
C53A H53B 0.9900
C54A C56A 1.5373
C54A C55A 1.5850
C54A H54A 1.0000
C55A H55A 0.9800
C55A H55B 0.9800
C55A H55C 0.9800
C56A H56A 0.9800
C56A H56B 0.9800
C56A H56C 0.9800
N61A C61A 1.4988
N61A H61A 0.8800
C61A C65A 1.5104
C61A C63A 1.5272
C61A C62A 1.5397
C62A O62A 1.2497
C62A N71A 1.3222
C63A O63A 1.3870
C63A H63A 0.9900
C63A H63B 0.9900
O63A C64A 1.4531
C64A O65A 1.3947
C64A C66A 1.4852
C64A C67A 1.5790
O65A C65A 1.4157
C65A H65A 0.9900
C65A H65B 0.9900
C66A H66A 0.9800
C66A H66B 0.9800
C66A H66C 0.9800
C67A H67A 0.9800
C67A H67B 0.9800
C67A H67C 0.9800
N71A C71A 1.4585
N71A H71A 0.8800
C71A C72A 1.4931
C71A C73A 1.5363
C71A H71B 1.0000
C72A O72A 1.2346
C72A N81A 1.3263
C73A C74A 1.5344
C73A H73A 0.9900
C73A H73B 0.9900
C74A C75A 1.4924
C74A C76A 1.5652
C74A H74A 1.0000
C75A H75A 0.9800
C75A H75B 0.9800
C75A H75C 0.9800
C76A H76A 0.9800
C76A H76B 0.9800
C76A H76C 0.9800
N81A C81A 1.4563
N81A H81A 0.8800
C81A C82A 1.5251
C81A C83A 1.5409
C81A H81B 1.0000
C82A O82A 1.1938
C82A O87A 1.3533
C83A C84A 1.5284
C83A H83A 0.9900
C83A H83B 0.9900
C84A C86A 1.5133
C84A C85A 1.5582
C84A H84A 1.0000
C85A H85A 0.9800
C85A H85B 0.9800
C85A H85C 0.9800
C86A H86A 0.9800
C86A H86B 0.9800
C86A H86C 0.9800
O87A C87A 1.4755
C87A H87A 0.9800
C87A H87B 0.9800
C87A H87C 0.9800
C1B C2B 1.3378
C1B C7B 1.3854
C1B C6B 1.4948
C2B C3B 1.4210
C2B H2B 0.9500
C3B C4B 1.4510
C3B H3B 0.9500
C4B C5B 1.3794
C4B H4B 0.9500
C5B C6B 1.3936
C5B H5B 0.9500
C6B H6B 0.9500
C7B O7B 1.4460
C7B H7B1 0.9900
C7B H7B2 0.9900
O7B C8B 1.3387
C8B O8B 1.2433
C8B N11B 1.3375
N11B C11B 1.4768
N11B H11C 0.8800
C11B C12B 1.5437
C11B C13B 1.5569
C11B H11D 1.0000
C12B O12B 1.2068
C12B N21B 1.3440
C13B C14B 1.5344
C13B H13C 0.9900
C13B H13D 0.9900
C14B C16B 1.5208
C14B C15B 1.5377
C14B H14B 1.0000
C15B H15D 0.9800
C15B H15E 0.9800
C15B H15F 0.9800
C16B H16D 0.9800
C16B H16E 0.9800
C16B H16F 0.9800
N21B C21B 1.4560
N21B H21C 0.8800
C21B C23B 1.4963
C21B C22B 1.5480
C21B H21D 1.0000
C22B O22B 1.2123
C22B N31B 1.3667
C23B C24B 1.4964
C23B H23C 0.9900
C23B H23D 0.9900
C24B C25B 1.5436
C24B C26B 1.5663
C24B H24B 1.0000
C25B H25D 0.9800
C25B H25E 0.9800
C25B H25F 0.9800
C26B H26D 0.9800
C26B H26E 0.9800
C26B H26F 0.9800
N31B C31B 1.4497
N31B H31B 0.8800
C31B C33B 1.5216
C31B C32B 1.5305
C31B C35B 1.5403
C32B O32B 1.2467
C32B N41B 1.3402
C33B O33B 1.4068
C33B H33C 0.9900
C33B H33D 0.9900
O33B C34B 1.4308
C34B O35B 1.4394
C34B C36B 1.5043
C34B C37B 1.5255
O35B C35B 1.4324
C35B H35C 0.9900
C35B H35D 0.9900
C36B H36D 0.9800
C36B H36E 0.9800
C36B H36F 0.9800
C37B H37D 0.9800
C37B H37E 0.9800
C37B H37F 0.9800
N41B C41B 1.4496
N41B H41C 0.8800
C41B C42B 1.5296
C41B C43B 1.5635
C41B H41D 1.0000
C42B O42B 1.2236
C42B N51B 1.3451
C43B C44B 1.5275
C43B H43C 0.9900
C43B H43D 0.9900
C44B C45B 1.5222
C44B C46B 1.5395
C44B H44B 1.0000
C45B H45D 0.9800
C45B H45E 0.9800
C45B H45F 0.9800
C46B H46B 0.9800
C46B H46C 0.9800
C46B H46D 0.9800
N51B C51B 1.4667
N51B H51E 0.8800
C51B C53B 1.5284
C51B C52B 1.5439
C51B H51F 1.0000
C52B O52B 1.2634
C52B N61B 1.3074
C53B C54B 1.5309
C53B H53C 0.9900
C53B H53D 0.9900
C54B C55B 1.5183
C54B C56B 1.5194
C54B H54B 1.0000
C55B H55D 0.9800
C55B H55E 0.9800
C55B H55F 0.9800
C56B H56D 0.9800
C56B H56E 0.9800
C56B H56F 0.9800
N61B C61B 1.4715
N61B H61B 0.8800
C61B C62B 1.5096
C61B C65B 1.5565
C61B C63B 1.5655
C62B O62B 1.2470
C62B N71B 1.3367
C63B O63B 1.3645
C63B H63C 0.9900
C63B H63D 0.9900
O63B C64B 1.4398
C64B O65B 1.4518
C64B C66B 1.4672
C64B C67B 1.5453
O65B C65B 1.3987
C65B H65C 0.9900
C65B H65D 0.9900
C66B H66D 0.9800
C66B H66E 0.9800
C66B H66F 0.9800
C67B H67D 0.9800
C67B H67E 0.9800
C67B H67F 0.9800
N71B C71B 1.4663
N71B H71C 0.8800
C71B C72B 1.5222
C71B C73B 1.5609
C71B H71D 1.0000
C72B O72B 1.2232
C72B N81B 1.3453
C73B C74B 1.4992
C73B H73C 0.9900
C73B H73D 0.9900
C74B C75B 1.5140
C74B C76B 1.5346
C74B H74B 1.0000
C75B H75D 0.9800
C75B H75E 0.9800
C75B H75F 0.9800
C76B H76D 0.9800
C76B H76E 0.9800
C76B H76F 0.9800
N81B C81B 1.4714
N81B H81C 0.8800
C81B C83B 1.5079
C81B C82B 1.5335
C81B H81D 1.0000
C82B O82B 1.2073
C82B O87B 1.3418
C83B C84B 1.5381
C83B H83C 0.9900
C83B H83D 0.9900
C84B C85B 1.4989
C84B C86B 1.5182
C84B H84B 1.0000
C85B H85D 0.9800
C85B H85E 0.9800
C85B H85F 0.9800
C86B H86D 0.9800
C86B H86E 0.9800
C86B H86F 0.9800
O87B C87B 1.4740
C87B H87D 0.9800
C87B H87E 0.9800
C87B H87F 0.9800

loop_
_geom_torsion_atom_site_label_1
_geom_torsion_atom_site_label_2
_geom_torsion_atom_site_label_3
_geom_torsion_atom_site_label_4
_geom_torsion
C6A C1A C2A C3A 0.3
C7A C1A C2A C3A 178.5
C1A C2A C3A C4A 1.8
C2A C3A C4A C5A -3.6
C3A C4A C5A C6A 3.6
C4A C5A C6A C1A -1.5
C2A C1A C6A C5A -0.4
C7A C1A C6A C5A -178.6
C2A C1A C7A O7A 107.9
C6A C1A C7A O7A -74.0
C1A C7A O7A C8A -83.3
C7A O7A C8A O8A 2.1
C7A O7A C8A N11A 179.8
O8A C8A N11A C11A 7.5
O7A C8A N11A C11A -170.1
C8A N11A C11A C12A -60.0
C8A N11A C11A C13A 174.1
N11A C11A C12A O12A 137.5
C13A C11A C12A O12A -97.2
N11A C11A C12A N21A -44.0
C13A C11A C12A N21A 81.3
N11A C11A C13A C14A -179.2
C12A C11A C13A C14A 53.4
C11A C13A C14A C16A 54.6
C11A C13A C14A C15A 179.1
O12A C12A N21A C21A -1.7
C11A C12A N21A C21A 179.8
C12A N21A C21A C22A -55.3
C12A N21A C21A C23A -179.2
N21A C21A C22A O22A 134.1
C23A C21A C22A O22A -102.9
N21A C21A C22A N31A -51.6
C23A C21A C22A N31A 71.5
N21A C21A C23A C24A -175.5
C22A C21A C23A C24A 62.3
C21A C23A C24A C25A -167.8
C21A C23A C24A C26A 68.7
O22A C22A N31A C31A -3.6
C21A C22A N31A C31A -178.0
C22A N31A C31A C32A -52.8
C22A N31A C31A C35A -172.9
C22A N31A C31A C33A 69.5
N31A C31A C32A O32A 133.1
C35A C31A C32A O32A -107.2
C33A C31A C32A O32A 11.3
N31A C31A C32A N41A -50.5
C35A C31A C32A N41A 69.2
C33A C31A C32A N41A -172.2
N31A C31A C33A O33A 64.3
C32A C31A C33A O33A -173.6
C35A C31A C33A O33A -54.0
C31A C33A O33A C34A 56.2
C33A O33A C34A O35A -53.0
C33A O33A C34A C36A -166.1
C33A O33A C34A C37A 69.9
O33A C34A O35A C35A 51.6
C36A C34A O35A C35A 165.1
C37A C34A O35A C35A -70.9
C34A O35A C35A C31A -54.9
N31A C31A C35A O35A -64.9
C32A C31A C35A O35A 174.3
C33A C31A C35A O35A 54.0
O32A C32A N41A C41A -2.7
C31A C32A N41A C41A -179.2
C32A N41A C41A C42A -61.0
C32A N41A C41A C43A 177.0
N41A C41A C42A O42A 136.6
C43A C41A C42A O42A -102.2
N41A C41A C42A N51A -44.9
C43A C41A C42A N51A 76.3
N41A C41A C43A C44A -67.8
C42A C41A C43A C44A 168.3
C41A C43A C44A C45A 173.5
C41A C43A C44A C51A -64.3
O42A C42A N51A C46A -0.4
C41A C42A N51A C46A -178.9
C53A C46A N51A C42A 179.0
C52A C46A N51A C42A -57.4
N51A C46A C52A O52A 132.9
C53A C46A C52A O52A -104.2
N51A C46A C52A N61A -46.7
C53A C46A C52A N61A 76.2
N51A C46A C53A C54A 178.3
C52A C46A C53A C54A 55.9
C46A C53A C54A C56A 61.5
C46A C53A C54A C55A -177.9
O52A C52A N61A C61A 2.3
C46A C52A N61A C61A -178.2
C52A N61A C61A C65A 178.9
C52A N61A C61A C63A 59.9
C52A N61A C61A C62A -62.3
N61A C61A C62A O62A 158.4
C65A C61A C62A O62A -82.9
C63A C61A C62A O62A 37.2
N61A C61A C62A N71A -28.1
C65A C61A C62A N71A 90.7
C63A C61A C62A N71A -149.3
N61A C61A C63A O63A 67.8
C65A C61A C63A O63A -50.7
C62A C61A C63A O63A -170.4
C61A C63A O63A C64A 57.8
C63A O63A C64A O65A -61.7
C63A O63A C64A C66A 68.7
C63A O63A C64A C67A -170.3
O63A C64A O65A C65A 60.8
C66A C64A O65A C65A -73.6
C67A C64A O65A C65A 166.3
C64A O65A C65A C61A -57.5
N61A C61A C65A O65A -69.4
C63A C61A C65A O65A 49.6
C62A C61A C65A O65A 170.8
O62A C62A N71A C71A -6.9
C61A C62A N71A C71A -180.0
C62A N71A C71A C72A -91.9
C62A N71A C71A C73A 141.9
N71A C71A C72A O72A 159.9
C73A C71A C72A O72A -75.6
N71A C71A C72A N81A -19.0
C73A C71A C72A N81A 105.5
N71A C71A C73A C74A -60.9
C72A C71A C73A C74A 171.0
C71A C73A C74A C75A 178.6
C71A C73A C74A C76A -57.7
O72A C72A N81A C81A 11.5
C71A C72A N81A C81A -169.6
C72A N81A C81A C82A -116.2
C72A N81A C81A C83A 115.9
N81A C81A C82A O82A 76.0
C83A C81A C82A O82A -160.4
N81A C81A C82A O87A -106.3
C83A C81A C82A O87A 17.3
N81A C81A C83A C84A -65.6
C82A C81A C83A C84A 171.5
C81A C83A C84A C86A -68.4
C81A C83A C84A C85A 166.3
O82A C82A O87A C87A -4.9
C81A C82A O87A C87A 177.4
C7B C1B C2B C3B 179.3
C6B C1B C2B C3B 0.9
C1B C2B C3B C4B -0.2
C2B C3B C4B C5B -2.3
C3B C4B C5B C6B 4.1
C4B C5B C6B C1B -3.4
C2B C1B C6B C5B 0.9
C7B C1B C6B C5B -177.7
C2B C1B C7B O7B -90.5
C6B C1B C7B O7B 87.8
C1B C7B O7B C8B -100.6
C7B O7B C8B O8B 5.5
C7B O7B C8B N11B -173.4
O8B C8B N11B C11B 13.6
O7B C8B N11B C11B -167.5
C8B N11B C11B C12B -60.7
C8B N11B C11B C13B 178.2
N11B C11B C12B O12B 136.8
C13B C11B C12B O12B -104.7
N11B C11B C12B N21B -46.2
C13B C11B C12B N21B 72.3
N11B C11B C13B C14B 170.2
C12B C11B C13B C14B 48.8
C11B C13B C14B C16B -172.2
C11B C13B C14B C15B 64.5
O12B C12B N21B C21B -0.8
C11B C12B N21B C21B -177.6
C12B N21B C21B C23B -178.3
C12B N21B C21B C22B -54.4
N21B C21B C22B O22B 127.9
C23B C21B C22B O22B -108.6
N21B C21B C22B N31B -51.7
C23B C21B C22B N31B 71.8
N21B C21B C23B C24B -175.8
C22B C21B C23B C24B 61.1
C21B C23B C24B C25B -167.9
C21B C23B C24B C26B 71.3
O22B C22B N31B C31B 1.7
C21B C22B N31B C31B -178.7
C22B N31B C31B C33B 67.1
C22B N31B C31B C32B -56.2
C22B N31B C31B C35B -174.2
N31B C31B C32B O32B 137.3
C33B C31B C32B O32B 13.5
C35B C31B C32B O32B -103.1
N31B C31B C32B N41B -47.9
C33B C31B C32B N41B -171.7
C35B C31B C32B N41B 71.7
N31B C31B C33B O33B 66.1
C32B C31B C33B O33B -170.5
C35B C31B C33B O33B -54.0
C31B C33B O33B C34B 57.8
C33B O33B C34B O35B -55.7
C33B O33B C34B C36B -170.0
C33B O33B C34B C37B 68.5
O33B C34B O35B C35B 55.0
C36B C34B O35B C35B 168.7
C37B C34B O35B C35B -69.2
C34B O35B C35B C31B -56.2
N31B C31B C35B O35B -67.9
C33B C31B C35B O35B 53.2
C32B C31B C35B O35B 171.9
O32B C32B N41B C41B -2.4
C31B C32B N41B C41B -177.3
C32B N41B C41B C42B -61.9
C32B N41B C41B C43B 175.6
N41B C41B C42B O42B 138.9
C43B C41B C42B O42B -96.6
N41B C41B C42B N51B -40.8
C43B C41B C42B N51B 83.7
N41B C41B C43B C44B -65.6
C42B C41B C43B C44B 169.9
C41B C43B C44B C45B -173.0
C41B C43B C44B C46B -52.3
O42B C42B N51B C51B -2.0
C41B C42B N51B C51B 177.6
C42B N51B C51B C53B 172.4
C42B N51B C51B C52B -64.8
N51B C51B C52B O52B 137.6
C53B C51B C52B O52B -99.3
N51B C51B C52B N61B -37.4
C53B C51B C52B N61B 85.7
N51B C51B C53B C54B -71.0
C52B C51B C53B C54B 164.6
C51B C53B C54B C55B 169.3
C51B C53B C54B C56B -66.6
O52B C52B N61B C61B 3.1
C51B C52B N61B C61B 177.8
C52B N61B C61B C62B -62.1
C52B N61B C61B C65B 178.0
C52B N61B C61B C63B 63.2
N61B C61B C62B O62B 154.0
C65B C61B C62B O62B -85.5
C63B C61B C62B O62B 29.2
N61B C61B C62B N71B -36.2
C65B C61B C62B N71B 84.4
C63B C61B C62B N71B -161.0
N61B C61B C63B O63B 61.7
C62B C61B C63B O63B -172.6
C65B C61B C63B O63B -55.8
C61B C63B O63B C64B 56.3
C63B O63B C64B O65B -52.4
C63B O63B C64B C66B 73.4
C63B O63B C64B C67B -163.7
O63B C64B O65B C65B 50.6
C66B C64B O65B C65B -74.8
C67B C64B O65B C65B 163.0
C64B O65B C65B C61B -56.6
N61B C61B C65B O65B -60.9
C62B C61B C65B O65B 176.7
C63B C61B C65B O65B 57.6
O62B C62B N71B C71B -9.9
C61B C62B N71B C71B -179.3
C62B N71B C71B C72B -81.8
C62B N71B C71B C73B 150.3
N71B C71B C72B O72B 145.9
C73B C71B C72B O72B -87.9
N71B C71B C72B N81B -38.1
C73B C71B C72B N81B 88.2
N71B C71B C73B C74B -59.8
C72B C71B C73B C74B 171.8
C71B C73B C74B C75B -54.3
C71B C73B C74B C76B -179.8
O72B C72B N81B C81B 3.3
C71B C72B N81B C81B -172.5
C72B N81B C81B C83B 129.2
C72B N81B C81B C82B -104.3
N81B C81B C82B O82B 84.5
C83B C81B C82B O82B -151.5
N81B C81B C82B O87B -96.3
C83B C81B C82B O87B 27.7
N81B C81B C83B C84B -63.2
C82B C81B C83B C84B 177.0
C81B C83B C84B C85B 175.7
C81B C83B C84B C86B -61.3
O82B C82B O87B C87B -7.1
C81B C82B O87B C87B 173.7
